data_1519747
loop_
_publ_author_name
'Matthews, Craig J.'
'Horton, Peter N.'
'Hursthouse, Michael B.'

_publ_section_title
;
 C157H115F15Gd4N72O39S6
;
_journal_name_full 'Crystal Structure Report Archive'
_journal_page_first 1062
_journal_year 2005
_chemical_formula_sum 'C157 H115 F15 Gd4 N72 O39 S6'
_chemical_formula_weight 4740.57
_space_group_IT_number 2
_symmetry_cell_setting triclinic
_symmetry_space_group_name_Hall '-P 1'
_symmetry_space_group_name_H-M 'P -1'
_atom_sites_solution_hydrogens geom
_atom_sites_solution_primary direct
_atom_sites_solution_secondary difmap
_cell_angle_alpha 89.111(18)
_cell_angle_beta 78.093(14)
_cell_angle_gamma 78.667(14)
_cell_formula_units_Z 2
_cell_length_a 16.414(2)
_cell_length_b 17.763(5)
_cell_length_c 39.364(9)
_cell_measurement_reflns_used 28977
_cell_measurement_temperature 120(2)
_cell_measurement_theta_max 27.485
_cell_measurement_theta_min 2.910
_cell_volume 11007(4)
_computing_cell_refinement 'DENZO (Otwinowski & Minor, 1997) & COLLECT (Hooft, R.W.W., 1998)'
_computing_data_collection 'COLLECT (Hooft, R.W.W., 1998)'
_computing_data_reduction 'DENZO (Otwinowski & Minor, 1997) & COLLECT (Hooft, R.W.W., 1998)'
_computing_molecular_graphics 'ORTEP3 for Windows (Farrugia, 1997)'
_computing_structure_refinement 'SHELXL-97 (Sheldrick, 1997b)'
_computing_structure_solution 'SHELXS-97 (Sheldrick, 1997a)'
_diffrn_ambient_temperature 120(2)
_diffrn_detector_area_resol_mean 9.091
_diffrn_measured_fraction_theta_full 0.923
_diffrn_measured_fraction_theta_max 0.923
_diffrn_measurement_device_type 'Bruker-Nonius 95mm CCD camera on \k-goniostat'
_diffrn_measurement_method '\f & \w scans'
_diffrn_radiation_monochromator graphite
_diffrn_radiation_source 'Bruker-Nonius FR591 rotating anode'
_diffrn_radiation_type MoK\a
_diffrn_radiation_wavelength 0.71073
_diffrn_reflns_av_R_equivalents 0.0844
_diffrn_reflns_av_sigmaI/netI 0.1401
_diffrn_reflns_limit_h_max 21
_diffrn_reflns_limit_h_min -21
_diffrn_reflns_limit_k_max 23
_diffrn_reflns_limit_k_min -22
_diffrn_reflns_limit_l_max 51
_diffrn_reflns_limit_l_min -51
_diffrn_reflns_number 180653
_diffrn_reflns_theta_full 27.48
_diffrn_reflns_theta_max 27.48
_diffrn_reflns_theta_min 2.98
_exptl_absorpt_coefficient_mu 1.339
_exptl_absorpt_correction_T_max 0.9004
_exptl_absorpt_correction_T_min 0.7393
_exptl_absorpt_correction_type multi-scan
_exptl_absorpt_process_details 'SADABS V2.10 (Sheldrick, G.M., 2003)'
_exptl_crystal_colour Yellow
_exptl_crystal_density_diffrn 1.430
_exptl_crystal_density_method 'not measured'
_exptl_crystal_description Blade
_exptl_crystal_F_000 4720
_exptl_crystal_size_max 0.24
_exptl_crystal_size_mid 0.16
_exptl_crystal_size_min 0.08
_refine_diff_density_max 2.749
_refine_diff_density_min -1.640
_refine_diff_density_rms 0.175
_refine_ls_extinction_method none
_refine_ls_goodness_of_fit_ref 1.107
_refine_ls_hydrogen_treatment constr
_refine_ls_matrix_type full
_refine_ls_number_parameters 2638
_refine_ls_number_reflns 46611
_refine_ls_number_restraints 4599
_refine_ls_restrained_S_all 1.112
_refine_ls_R_factor_all 0.2095
_refine_ls_R_factor_gt 0.1232
_refine_ls_shift/su_max 0.001
_refine_ls_shift/su_mean 0.000
_refine_ls_structure_factor_coef Fsqd
_refine_ls_weighting_details 'calc w=1/[\s^2^(Fo^2^)+(0.2000P)^2^+0.0000P] where P=(Fo^2^+2Fc^2^)/3'
_refine_ls_weighting_scheme calc
_refine_ls_wR_factor_gt 0.3229
_refine_ls_wR_factor_ref 0.3694
_reflns_number_gt 21382
_reflns_number_total 46611
_reflns_threshold_expression >2sigma(I)
_cod_data_source_file eCrystal-1062.cif
_cod_data_source_block 04src0380sq
_cod_depositor_comments
;
Citation :
Matthews, Craig J. and Horton, Peter N. and Hursthouse, Michael B. (2005) 
University of Southampton, Crystal Structure Report Archive. 
(doi:10.5258/ecrystals/1062)

More at:
http://ecrystals.chem.soton.ac.uk/1062/
;
_cod_original_cell_volume 11008(4)
_cod_original_sg_symbol_H-M P-1
_cod_database_code 1519747

loop_
_symmetry_equiv_pos_as_xyz
'x, y, z'
'-x, -y, -z'

loop_
_atom_site_label
_atom_site_type_symbol
_atom_site_fract_x
_atom_site_fract_y
_atom_site_fract_z
_atom_site_U_iso_or_equiv
_atom_site_adp_type
_atom_site_occupancy
_atom_site_symmetry_multiplicity
_atom_site_calc_flag
_atom_site_refinement_flags
_atom_site_disorder_assembly
_atom_site_disorder_group
Gd1 Gd 0.43724(3) 0.48952(4) 0.387037(14) 0.05861(19) Uani 1 1 d U . .
Gd2 Gd 0.46979(3) 0.31513(4) 0.323392(13) 0.05950(19) Uani 1 1 d U . .
Gd3 Gd 0.57114(4) 0.47954(4) 0.110174(15) 0.0714(2) Uani 1 1 d U . .
Gd4 Gd 0.56520(4) 0.30820(4) 0.173908(15) 0.0667(2) Uani 1 1 d U . .
O161 O 0.3917(5) 0.5945(5) 0.3493(2) 0.079(2) Uani 1 1 d U . .
O162 O 0.5185(4) 0.4464(4) 0.32647(17) 0.0600(16) Uani 1 1 d U . .
O163 O 0.4312(4) 0.3964(4) 0.27557(17) 0.0594(17) Uani 1 1 d U . .
O164 O 0.6237(6) 0.5651(6) 0.1447(3) 0.106(3) Uani 1 1 d U . .
O165 O 0.5036(5) 0.4583(5) 0.17325(19) 0.0704(18) Uani 1 1 d U . .
O166 O 0.5967(5) 0.3699(5) 0.22358(18) 0.0673(19) Uani 1 1 d U . .
C1 C 0.1037(6) 0.3926(8) 0.5241(3) 0.098(3) Uani 1 1 d DU . .
H1 H 0.0707 0.4185 0.5086 0.118 Uiso 1 1 calc R . .
C2 C 0.0647(7) 0.3605(9) 0.5540(3) 0.100(3) Uani 1 1 d DU . .
H2 H 0.0052 0.3625 0.5583 0.120 Uiso 1 1 calc R . .
C3 C 0.1104(7) 0.3264(9) 0.5769(3) 0.098(3) Uani 1 1 d DU . .
H3 H 0.0840 0.3029 0.5969 0.118 Uiso 1 1 calc R . .
C4 C 0.1946(7) 0.3266(8) 0.5708(3) 0.087(3) Uani 1 1 d DU . .
H4 H 0.2275 0.3073 0.5874 0.105 Uiso 1 1 calc R . .
C5 C 0.2314(6) 0.3548(8) 0.5403(3) 0.084(3) Uani 1 1 d DU . .
C6 C 0.3248(6) 0.3542(7) 0.5326(3) 0.076(3) Uani 1 1 d DU . .
C7 C 0.4549(5) 0.4222(6) 0.4654(2) 0.060(2) Uani 1 1 d DU . .
C8 C 0.5399(5) 0.4412(7) 0.4535(2) 0.066(2) Uani 1 1 d DU . .
C9 C 0.6065(6) 0.4219(7) 0.4712(3) 0.074(3) Uani 1 1 d DU . .
H9 H 0.5984 0.3965 0.4927 0.088 Uiso 1 1 calc R . .
C10 C 0.6826(6) 0.4401(7) 0.4573(3) 0.078(3) Uani 1 1 d DU . .
H10 H 0.7300 0.4240 0.4679 0.094 Uiso 1 1 calc R . .
C11 C 0.6902(6) 0.4821(7) 0.4278(2) 0.072(3) Uani 1 1 d DU . .
H11 H 0.7422 0.4979 0.4184 0.087 Uiso 1 1 calc R . .
C12 C 0.6215(5) 0.5015(6) 0.4116(2) 0.067(2) Uani 1 1 d DU . .
C13 C 0.6180(6) 0.5519(7) 0.3817(3) 0.071(2) Uani 1 1 d DU . .
C14 C 0.7354(8) 0.6663(8) 0.3280(3) 0.104(3) Uani 1 1 d DU . .
C15 C 0.7290(9) 0.7180(9) 0.3010(4) 0.120(3) Uani 1 1 d DU . .
C16 C 0.8007(9) 0.7444(10) 0.2850(4) 0.132(4) Uani 1 1 d DU . .
H16 H 0.8530 0.7312 0.2925 0.158 Uiso 1 1 calc R . .
C17 C 0.7913(11) 0.7915(12) 0.2570(5) 0.151(4) Uani 1 1 d DU . .
H17 H 0.8390 0.8114 0.2454 0.181 Uiso 1 1 calc R . .
C18 C 0.7193(12) 0.8105(12) 0.2455(5) 0.157(5) Uani 1 1 d DU . .
H18 H 0.7158 0.8377 0.2247 0.188 Uiso 1 1 calc R . .
C19 C 0.6507(11) 0.7879(11) 0.2660(5) 0.153(4) Uani 1 1 d DU . .
H19 H 0.5965 0.8076 0.2609 0.183 Uiso 1 1 calc R . .
N1 N 0.1874(5) 0.3869(7) 0.5172(2) 0.091(3) Uani 1 1 d DU . .
N2 N 0.3751(6) 0.3189(6) 0.5518(2) 0.087(3) Uani 1 1 d DU . .
H2A H 0.4303 0.3152 0.5452 0.105 Uiso 1 1 calc R . .
H2B H 0.3539 0.2987 0.5714 0.105 Uiso 1 1 calc R . .
N3 N 0.3517(5) 0.3861(5) 0.50285(19) 0.064(2) Uani 1 1 d DU . .
N4 N 0.4369(5) 0.3935(5) 0.49527(18) 0.060(2) Uani 1 1 d DU . .
N5 N 0.5475(5) 0.4802(5) 0.42451(19) 0.0652(18) Uani 1 1 d DU . .
N6 N 0.6862(5) 0.5815(6) 0.3688(2) 0.082(3) Uani 1 1 d DU . .
N7 N 0.6728(6) 0.6314(6) 0.3422(3) 0.093(3) Uani 1 1 d DU . .
N8 N 0.8108(7) 0.6433(8) 0.3367(3) 0.120(4) Uani 1 1 d DU . .
H8A H 0.8177 0.6060 0.3515 0.144 Uiso 1 1 calc R . .
H8B H 0.8536 0.6654 0.3277 0.144 Uiso 1 1 calc R . .
N9 N 0.6534(8) 0.7392(9) 0.2934(4) 0.144(4) Uani 1 1 d DU . .
O1 O 0.4030(4) 0.4394(4) 0.44418(16) 0.0583(16) Uani 1 1 d DU . .
O2 O 0.5484(4) 0.5656(4) 0.36988(18) 0.0700(18) Uani 1 1 d DU . .
C21 C 0.1055(8) 0.0412(9) 0.4399(4) 0.111(4) Uani 1 1 d DU . .
H21 H 0.0706 0.0139 0.4557 0.134 Uiso 1 1 calc R . .
C22 C 0.0722(8) 0.0868(9) 0.4152(4) 0.109(4) Uani 1 1 d DU . .
H22 H 0.0138 0.0922 0.4146 0.131 Uiso 1 1 calc R . .
C23 C 0.1225(7) 0.1238(8) 0.3920(4) 0.106(3) Uani 1 1 d DU . .
H23 H 0.1002 0.1539 0.3746 0.128 Uiso 1 1 calc R . .
C24 C 0.2051(7) 0.1172(7) 0.3937(3) 0.087(3) Uani 1 1 d DU . .
H24 H 0.2402 0.1458 0.3788 0.104 Uiso 1 1 calc R . .
C25 C 0.2374(6) 0.0692(7) 0.4172(3) 0.089(3) Uani 1 1 d DU . .
C26 C 0.3295(6) 0.0651(7) 0.4170(3) 0.085(3) Uani 1 1 d DU . .
C27 C 0.4783(5) 0.1579(6) 0.3706(3) 0.074(2) Uani 1 1 d DU . .
C28 C 0.5705(5) 0.1553(6) 0.3581(3) 0.078(3) Uani 1 1 d DU . .
C29 C 0.6357(6) 0.1063(7) 0.3701(3) 0.083(3) Uani 1 1 d DU . .
H29 H 0.6227 0.0752 0.3895 0.099 Uiso 1 1 calc R . .
C30 C 0.7171(6) 0.1034(7) 0.3538(3) 0.086(3) Uani 1 1 d DU . .
H30 H 0.7620 0.0681 0.3606 0.103 Uiso 1 1 calc R . .
C31 C 0.7336(6) 0.1527(7) 0.3272(3) 0.083(3) Uani 1 1 d DU . .
H31 H 0.7903 0.1513 0.3151 0.099 Uiso 1 1 calc R . .
C32 C 0.6671(5) 0.2046(6) 0.3178(2) 0.067(2) Uani 1 1 d DU . .
C33 C 0.6765(5) 0.2623(6) 0.2908(2) 0.069(2) Uani 1 1 d DU . .
C34 C 0.8433(6) 0.3211(8) 0.2330(3) 0.086(3) Uani 1 1 d DU . .
C35 C 0.8547(7) 0.3738(8) 0.2065(3) 0.093(3) Uani 1 1 d DU . .
C36 C 0.9343(7) 0.3818(9) 0.1885(4) 0.111(4) Uani 1 1 d DU . .
H36 H 0.9854 0.3526 0.1935 0.133 Uiso 1 1 calc R . .
C37 C 0.9334(9) 0.4361(10) 0.1625(4) 0.121(4) Uani 1 1 d DU . .
H37 H 0.9866 0.4430 0.1493 0.145 Uiso 1 1 calc R . .
C38 C 0.8642(9) 0.4787(10) 0.1549(4) 0.125(4) Uani 1 1 d DU . .
H38 H 0.8658 0.5116 0.1357 0.150 Uiso 1 1 calc R . .
C39 C 0.7900(8) 0.4718(9) 0.1770(4) 0.115(4) Uani 1 1 d DU . .
H39 H 0.7402 0.5082 0.1755 0.138 Uiso 1 1 calc R . .
N21 N 0.1876(7) 0.0357(7) 0.4413(3) 0.115(3) Uani 1 1 d DU . .
N22 N 0.3727(7) 0.0178(7) 0.4352(3) 0.109(4) Uani 1 1 d DU . .
H22A H 0.4275 0.0161 0.4330 0.131 Uiso 1 1 calc R . .
H22B H 0.3472 -0.0126 0.4498 0.131 Uiso 1 1 calc R . .
N23 N 0.3663(5) 0.1119(5) 0.3947(3) 0.081(3) Uani 1 1 d DU . .
N24 N 0.4545(5) 0.1046(5) 0.3896(3) 0.081(3) Uani 1 1 d DU . .
N25 N 0.5867(4) 0.2051(5) 0.3332(2) 0.0677(19) Uani 1 1 d DU . .
N26 N 0.7554(5) 0.2639(6) 0.2747(2) 0.075(2) Uani 1 1 d DU . .
N27 N 0.7643(5) 0.3170(6) 0.2489(2) 0.077(2) Uani 1 1 d DU . .
N28 N 0.9088(6) 0.2751(7) 0.2430(3) 0.100(4) Uani 1 1 d DU . .
H28A H 0.8994 0.2427 0.2598 0.121 Uiso 1 1 calc R . .
H28B H 0.9612 0.2773 0.2328 0.121 Uiso 1 1 calc R . .
N29 N 0.7829(6) 0.4161(7) 0.2011(3) 0.096(3) Uani 1 1 d DU . .
O21 O 0.4266(4) 0.2153(4) 0.36015(19) 0.0675(18) Uani 1 1 d DU . .
O22 O 0.6083(4) 0.3062(4) 0.28457(17) 0.0652(18) Uani 1 1 d DU . .
C41 C 0.3988(6) 0.6587(6) 0.4354(3) 0.064(2) Uani 1 1 d DU . .
H41 H 0.4550 0.6595 0.4233 0.077 Uiso 1 1 calc R . .
C42 C 0.3574(7) 0.7152(6) 0.4604(3) 0.075(3) Uani 1 1 d DU . .
H42 H 0.3859 0.7535 0.4660 0.089 Uiso 1 1 calc R . .
C43 C 0.2756(7) 0.7157(6) 0.4770(3) 0.080(3) Uani 1 1 d DU . .
H43 H 0.2461 0.7554 0.4935 0.096 Uiso 1 1 calc R . .
C44 C 0.2369(7) 0.6588(6) 0.4697(3) 0.075(3) Uani 1 1 d DU . .
H44 H 0.1806 0.6573 0.4814 0.091 Uiso 1 1 calc R . .
C45 C 0.2801(6) 0.6040(6) 0.4452(3) 0.068(2) Uani 1 1 d DU . .
C46 C 0.2357(6) 0.5474(6) 0.4326(2) 0.069(2) Uani 1 1 d DU . .
C47 C 0.2883(5) 0.4123(6) 0.3683(2) 0.058(2) Uani 1 1 d DU . .
C48 C 0.2554(5) 0.3553(6) 0.3508(2) 0.065(2) Uani 1 1 d DU . .
C49 C 0.1715(6) 0.3453(7) 0.3570(3) 0.074(3) Uani 1 1 d DU . .
H49 H 0.1309 0.3756 0.3748 0.089 Uiso 1 1 calc R . .
C50 C 0.1462(6) 0.2936(7) 0.3385(3) 0.078(3) Uani 1 1 d DU . .
H50 H 0.0885 0.2885 0.3422 0.094 Uiso 1 1 calc R . .
C51 C 0.2081(6) 0.2493(7) 0.3143(3) 0.082(3) Uani 1 1 d DU . .
H51 H 0.1939 0.2118 0.3009 0.098 Uiso 1 1 calc R . .
C52 C 0.2920(6) 0.2587(6) 0.3093(3) 0.078(2) Uani 1 1 d DU . .
C53 C 0.3636(6) 0.2158(7) 0.2840(3) 0.082(3) Uani 1 1 d DU . .
C54 C 0.4060(10) 0.0694(10) 0.2225(5) 0.158(4) Uani 1 1 d DU . .
C55 C 0.4761(10) 0.0194(10) 0.2033(5) 0.170(4) Uani 1 1 d DU . .
C56 C 0.4654(12) -0.0336(11) 0.1801(5) 0.184(5) Uani 1 1 d DU . .
H56 H 0.4117 -0.0368 0.1754 0.221 Uiso 1 1 calc R . .
C57 C 0.5411(13) -0.0820(11) 0.1640(6) 0.192(5) Uani 1 1 d DU . .
H57 H 0.5369 -0.1254 0.1512 0.230 Uiso 1 1 calc R . .
C58 C 0.6187(13) -0.0720(11) 0.1654(6) 0.187(5) Uani 1 1 d DU . .
H58 H 0.6691 -0.1051 0.1537 0.224 Uiso 1 1 calc R . .
C59 C 0.6187(11) -0.0094(11) 0.1852(5) 0.178(5) Uani 1 1 d DU . .
H59 H 0.6726 0.0021 0.1856 0.213 Uiso 1 1 calc R . .
N41 N 0.3598(5) 0.6034(5) 0.4284(2) 0.0654(19) Uani 1 1 d DU . .
N42 N 0.1612(5) 0.5355(6) 0.4478(2) 0.081(3) Uani 1 1 d DU . .
H42A H 0.1388 0.5011 0.4391 0.097 Uiso 1 1 calc R . .
H42B H 0.1332 0.5619 0.4668 0.097 Uiso 1 1 calc R . .
N43 N 0.2794(5) 0.5086(5) 0.40397(19) 0.0636(19) Uani 1 1 d DU . .
N44 N 0.2386(5) 0.4556(5) 0.3924(2) 0.064(2) Uani 1 1 d DU . .
N45 N 0.3149(5) 0.3117(5) 0.3270(2) 0.0651(19) Uani 1 1 d DU . .
N46 N 0.3477(7) 0.1605(6) 0.2657(3) 0.109(3) Uani 1 1 d DU . .
N47 N 0.4199(8) 0.1236(7) 0.2424(3) 0.133(4) Uani 1 1 d DU . .
N48 N 0.3257(10) 0.0684(9) 0.2208(4) 0.177(6) Uani 1 1 d DU . .
H48A H 0.2839 0.1029 0.2327 0.212 Uiso 1 1 calc R . .
H48B H 0.3146 0.0333 0.2079 0.212 Uiso 1 1 calc R . .
N49 N 0.5496(10) 0.0386(9) 0.2045(4) 0.164(4) Uani 1 1 d DU . .
O41 O 0.3693(3) 0.4136(4) 0.35758(16) 0.0565(15) Uani 1 1 d DU . .
O42 O 0.4397(5) 0.2272(4) 0.28277(18) 0.0755(19) Uani 1 1 d DU . .
C61 C 0.3922(12) 0.8197(12) 0.2319(5) 0.204(5) Uani 1 1 d DU . .
H61 H 0.4459 0.8047 0.2382 0.245 Uiso 1 1 calc R . .
C62 C 0.3333(14) 0.8802(12) 0.2496(5) 0.205(6) Uani 1 1 d DU . .
H62 H 0.3479 0.9078 0.2671 0.245 Uiso 1 1 calc R . .
C63 C 0.2546(13) 0.9008(10) 0.2423(5) 0.198(6) Uani 1 1 d DU . .
H63 H 0.2145 0.9430 0.2541 0.238 Uiso 1 1 calc R . .
C64 C 0.2354(11) 0.8593(10) 0.2176(5) 0.194(5) Uani 1 1 d DU . .
H64 H 0.1797 0.8693 0.2130 0.233 Uiso 1 1 calc R . .
C65 C 0.2969(11) 0.8027(10) 0.1993(5) 0.182(5) Uani 1 1 d DU . .
C66 C 0.2775(10) 0.7577(9) 0.1712(4) 0.165(5) Uani 1 1 d DU . .
C67 C 0.3858(7) 0.6030(7) 0.1189(3) 0.092(3) Uani 1 1 d DU . .
C68 C 0.3800(6) 0.5530(7) 0.0902(3) 0.085(3) Uani 1 1 d DU . .
C69 C 0.3066(6) 0.5547(8) 0.0772(3) 0.094(3) Uani 1 1 d DU . .
H69 H 0.2547 0.5869 0.0880 0.113 Uiso 1 1 calc R . .
C70 C 0.3100(7) 0.5102(8) 0.0490(3) 0.090(3) Uani 1 1 d DU . .
H70 H 0.2608 0.5116 0.0396 0.108 Uiso 1 1 calc R . .
C71 C 0.3856(6) 0.4629(8) 0.0343(3) 0.088(3) Uani 1 1 d DU . .
H71 H 0.3896 0.4314 0.0145 0.105 Uiso 1 1 calc R . .
C72 C 0.4564(5) 0.4621(7) 0.0488(3) 0.080(2) Uani 1 1 d DU . .
C73 C 0.5422(6) 0.4160(7) 0.0365(3) 0.080(3) Uani 1 1 d DU . .
C74 C 0.6683(7) 0.2962(9) -0.0306(3) 0.111(3) Uani 1 1 d DU . .
C75 C 0.7560(8) 0.2733(10) -0.0428(4) 0.131(4) Uani 1 1 d DU . .
C76 C 0.7916(9) 0.2216(9) -0.0701(4) 0.143(4) Uani 1 1 d DU . .
H76 H 0.7583 0.1983 -0.0823 0.172 Uiso 1 1 calc R . .
C77 C 0.8798(10) 0.2062(11) -0.0785(5) 0.159(5) Uani 1 1 d DU . .
H77 H 0.9066 0.1722 -0.0977 0.191 Uiso 1 1 calc R . .
C78 C 0.9294(9) 0.2352(11) -0.0618(5) 0.159(5) Uani 1 1 d DU . .
H78 H 0.9894 0.2189 -0.0666 0.191 Uiso 1 1 calc R . .
C79 C 0.8871(8) 0.2906(10) -0.0372(5) 0.151(4) Uani 1 1 d DU . .
H79 H 0.9200 0.3180 -0.0267 0.182 Uiso 1 1 calc R . .
N61 N 0.3742(10) 0.7825(9) 0.2062(4) 0.194(5) Uani 1 1 d DU . .
N62 N 0.2027(9) 0.7677(10) 0.1638(4) 0.198(6) Uani 1 1 d DU . .
H62A H 0.1917 0.7355 0.1494 0.237 Uiso 1 1 calc R . .
H62B H 0.1629 0.8067 0.1733 0.237 Uiso 1 1 calc R . .
N63 N 0.3394(8) 0.6993(7) 0.1574(3) 0.138(4) Uani 1 1 d DU . .
N64 N 0.3210(7) 0.6550(6) 0.1317(3) 0.120(3) Uani 1 1 d DU . .
N65 N 0.4518(5) 0.5038(5) 0.0772(2) 0.076(2) Uani 1 1 d DU . .
N66 N 0.5571(6) 0.3771(6) 0.0066(2) 0.084(3) Uani 1 1 d DU . .
N67 N 0.6425(6) 0.3446(6) -0.0032(2) 0.092(3) Uani 1 1 d DU . .
N68 N 0.6092(8) 0.2776(8) -0.0460(3) 0.128(4) Uani 1 1 d DU . .
H68A H 0.5551 0.2972 -0.0380 0.153 Uiso 1 1 calc R . .
H68B H 0.6244 0.2458 -0.0642 0.153 Uiso 1 1 calc R . .
N69 N 0.8007(7) 0.3091(8) -0.0267(3) 0.132(4) Uani 1 1 d DU . .
O61 O 0.4590(5) 0.5905(5) 0.1283(2) 0.087(2) Uani 1 1 d DU . .
O62 O 0.6006(4) 0.4158(5) 0.05450(18) 0.0736(19) Uani 1 1 d DU . .
C81 C 0.2281(8) 0.5585(9) 0.3197(4) 0.113(4) Uani 1 1 d DU . .
H81 H 0.2757 0.5753 0.3250 0.135 Uiso 1 1 calc R . .
C82 C 0.1474(9) 0.5904(9) 0.3376(4) 0.126(4) Uani 1 1 d DU . .
H82 H 0.1395 0.6303 0.3545 0.151 Uiso 1 1 calc R . .
C83 C 0.0790(8) 0.5647(10) 0.3312(4) 0.133(4) Uani 1 1 d DU . .
H83 H 0.0234 0.5854 0.3438 0.160 Uiso 1 1 calc R . .
C84 C 0.0919(7) 0.5091(9) 0.3067(4) 0.119(4) Uani 1 1 d DU . .
H84 H 0.0454 0.4899 0.3017 0.143 Uiso 1 1 calc R . .
C85 C 0.1727(6) 0.4808(7) 0.2891(3) 0.092(3) Uani 1 1 d DU . .
C86 C 0.1885(6) 0.4164(7) 0.2627(3) 0.077(3) Uani 1 1 d DU . .
C87 C 0.3597(5) 0.3132(6) 0.2067(3) 0.071(2) Uani 1 1 d DU . .
C88 C 0.3793(6) 0.2480(6) 0.1812(3) 0.079(2) Uani 1 1 d DU . .
C89 C 0.3186(7) 0.2109(8) 0.1727(3) 0.098(3) Uani 1 1 d DU . .
H89 H 0.2609 0.2263 0.1842 0.117 Uiso 1 1 calc R . .
C90 C 0.3403(7) 0.1534(8) 0.1485(4) 0.106(3) Uani 1 1 d DU . .
H90 H 0.2986 0.1297 0.1420 0.127 Uiso 1 1 calc R . .
C91 C 0.4249(7) 0.1307(8) 0.1337(4) 0.100(3) Uani 1 1 d DU . .
H91 H 0.4433 0.0888 0.1174 0.121 Uiso 1 1 calc R . .
C92 C 0.4834(6) 0.1694(7) 0.1427(3) 0.084(3) Uani 1 1 d DU . .
C93 C 0.5751(6) 0.1526(6) 0.1278(3) 0.080(3) Uani 1 1 d DU . .
C94 C 0.7380(7) 0.0095(8) 0.0852(4) 0.123(4) Uani 1 1 d DU . .
C95 C 0.8255(8) 0.0026(9) 0.0733(4) 0.135(4) Uani 1 1 d DU . .
C96 C 0.8733(9) -0.0546(9) 0.0503(4) 0.145(4) Uani 1 1 d DU . .
H96 H 0.8489 -0.0907 0.0403 0.174 Uiso 1 1 calc R . .
C97 C 0.9602(10) -0.0555(11) 0.0428(5) 0.159(5) Uani 1 1 d DU . .
H97 H 0.9960 -0.0981 0.0295 0.191 Uiso 1 1 calc R . .
C98 C 0.9975(9) -0.0018(11) 0.0526(5) 0.158(5) Uani 1 1 d DU . .
H98 H 1.0554 0.0007 0.0440 0.190 Uiso 1 1 calc R . .
C99 C 0.9431(9) 0.0497(10) 0.0766(5) 0.157(4) Uani 1 1 d DU . .
H99 H 0.9665 0.0872 0.0862 0.188 Uiso 1 1 calc R . .
N81 N 0.2400(6) 0.5049(7) 0.2952(3) 0.099(3) Uani 1 1 d DU . .
N82 N 0.1282(6) 0.3849(7) 0.2568(3) 0.089(3) Uani 1 1 d DU . .
H82A H 0.1393 0.3479 0.2409 0.107 Uiso 1 1 calc R . .
H82B H 0.0760 0.4004 0.2686 0.107 Uiso 1 1 calc R . .
N83 N 0.2686(5) 0.3951(5) 0.2456(2) 0.072(2) Uani 1 1 d DU . .
N84 N 0.2824(5) 0.3336(5) 0.2218(2) 0.068(2) Uani 1 1 d DU . .
N85 N 0.4608(5) 0.2268(5) 0.1665(2) 0.077(2) Uani 1 1 d DU . .
N86 N 0.6075(6) 0.0859(5) 0.1108(3) 0.089(3) Uani 1 1 d DU . .
N87 N 0.6950(6) 0.0737(6) 0.1024(3) 0.098(3) Uani 1 1 d DU . .
N88 N 0.6943(9) -0.0375(8) 0.0739(4) 0.159(5) Uani 1 1 d DU . .
H88A H 0.6385 -0.0256 0.0778 0.190 Uiso 1 1 calc R . .
H88B H 0.7214 -0.0804 0.0624 0.190 Uiso 1 1 calc R . .
N89 N 0.8585(8) 0.0517(8) 0.0880(4) 0.145(4) Uani 1 1 d DU . .
O81 O 0.4250(4) 0.3393(4) 0.21210(17) 0.0646(18) Uani 1 1 d DU . .
O82 O 0.6186(5) 0.2023(5) 0.1336(2) 0.081(2) Uani 1 1 d DU . .
C101 C 0.5880(7) 0.6406(7) 0.0599(3) 0.096(3) Uani 1 1 d DU . .
H101 H 0.5315 0.6564 0.0726 0.115 Uiso 1 1 calc R . .
C102 C 0.6213(8) 0.6863(7) 0.0340(4) 0.108(3) Uani 1 1 d DU . .
H102 H 0.5878 0.7340 0.0296 0.129 Uiso 1 1 calc R . .
C103 C 0.7009(9) 0.6639(8) 0.0151(4) 0.119(4) Uani 1 1 d DU . .
H103 H 0.7231 0.6946 -0.0032 0.143 Uiso 1 1 calc R . .
C104 C 0.7485(8) 0.5966(8) 0.0226(4) 0.112(4) Uani 1 1 d DU . .
H104 H 0.8045 0.5792 0.0096 0.135 Uiso 1 1 calc R . .
C105 C 0.7144(7) 0.5547(7) 0.0490(3) 0.103(3) Uani 1 1 d DU . .
C106 C 0.7659(7) 0.4838(7) 0.0603(3) 0.103(3) Uani 1 1 d DU . .
C107 C 0.7340(5) 0.3549(6) 0.1233(3) 0.074(2) Uani 1 1 d DU . .
C108 C 0.7769(6) 0.2899(6) 0.1411(3) 0.083(3) Uani 1 1 d DU . .
C109 C 0.8642(6) 0.2612(7) 0.1334(3) 0.095(3) Uani 1 1 d DU . .
H109 H 0.9000 0.2827 0.1154 0.114 Uiso 1 1 calc R . .
C110 C 0.8977(7) 0.2024(8) 0.1518(4) 0.103(3) Uani 1 1 d DU . .
H110 H 0.9571 0.1826 0.1474 0.123 Uiso 1 1 calc R . .
C111 C 0.8431(6) 0.1722(8) 0.1770(3) 0.100(3) Uani 1 1 d DU . .
H111 H 0.8646 0.1293 0.1895 0.120 Uiso 1 1 calc R . .
C112 C 0.7567(6) 0.2037(7) 0.1844(3) 0.092(3) Uani 1 1 d DU . .
C113 C 0.6921(6) 0.1750(7) 0.2098(3) 0.094(3) Uani 1 1 d DU . .
C114 C 0.6762(9) 0.0375(10) 0.2736(4) 0.145(4) Uani 1 1 d DU . .
C115 C 0.6125(10) 0.0084(11) 0.2958(5) 0.160(4) Uani 1 1 d DU . .
C116 C 0.6303(11) -0.0467(11) 0.3201(5) 0.166(5) Uani 1 1 d DU . .
C117 C 0.5602(13) -0.0734(11) 0.3387(5) 0.167(5) Uani 1 1 d DU . .
H117 H 0.5706 -0.1167 0.3528 0.201 Uiso 1 1 calc R . .
C118 C 0.4800(12) -0.0428(12) 0.3382(5) 0.170(5) Uani 1 1 d DU . .
H118 H 0.4333 -0.0589 0.3529 0.204 Uiso 1 1 calc R . .
C119 C 0.4706(11) 0.0146(11) 0.3146(5) 0.168(5) Uani 1 1 d DU . .
H119 H 0.4142 0.0392 0.3137 0.201 Uiso 1 1 calc R . .
N101 N 0.6347(6) 0.5747(6) 0.0671(3) 0.095(2) Uani 1 1 d DU . .
N102 N 0.8440(7) 0.4563(9) 0.0450(4) 0.159(6) Uani 1 1 d DU . .
H10A H 0.8724 0.4146 0.0527 0.191 Uiso 1 1 calc R . .
H10B H 0.8683 0.4793 0.0268 0.191 Uiso 1 1 calc R . .
N103 N 0.7266(5) 0.4506(6) 0.0879(2) 0.088(2) Uani 1 1 d DU . .
N104 N 0.7785(5) 0.3870(6) 0.0994(2) 0.086(2) Uani 1 1 d DU . .
N105 N 0.7247(5) 0.2612(5) 0.1660(2) 0.081(2) Uani 1 1 d DU . .
N106 N 0.7184(7) 0.1163(7) 0.2286(3) 0.114(3) Uani 1 1 d DU . .
N107 N 0.6541(8) 0.0956(7) 0.2532(3) 0.129(3) Uani 1 1 d DU . .
N108 N 0.7588(9) 0.0075(9) 0.2713(4) 0.163(5) Uani 1 1 d DU . .
H10C H 0.7976 0.0261 0.2566 0.195 Uiso 1 1 calc R . .
H10D H 0.7743 -0.0308 0.2846 0.195 Uiso 1 1 calc R . .
N109 N 0.5348(10) 0.0393(9) 0.2923(4) 0.161(4) Uani 1 1 d DU . .
O101 O 0.6526(4) 0.3766(4) 0.13498(17) 0.0704(16) Uani 1 1 d DU . .
O102 O 0.6129(5) 0.2079(5) 0.2131(2) 0.090(2) Uani 1 1 d DU . .
C121 C 0.2244(9) 0.1784(9) 0.5020(4) 0.098(3) Uani 1 1 d DU . .
H121 H 0.1994 0.1508 0.5209 0.118 Uiso 1 1 calc R . .
C122 C 0.1756(8) 0.2208(8) 0.4820(4) 0.089(3) Uani 1 1 d DU . .
H122 H 0.1168 0.2194 0.4860 0.107 Uiso 1 1 calc R . .
C123 C 0.2090(7) 0.2668(8) 0.4555(3) 0.084(3) Uani 1 1 d DU . .
H123 H 0.1736 0.2981 0.4424 0.100 Uiso 1 1 calc R . .
C124 C 0.2932(7) 0.2649(7) 0.4493(3) 0.066(3) Uani 1 1 d DU . .
H124 H 0.3184 0.2939 0.4311 0.080 Uiso 1 1 calc R . .
C125 C 0.3410(7) 0.2224(7) 0.4687(3) 0.076(3) Uani 1 1 d DU . .
C126 C 0.4331(7) 0.2203(7) 0.4593(3) 0.065(2) Uani 1 1 d DU . .
C127 C 0.5597(6) 0.3099(7) 0.3970(3) 0.061(2) Uani 1 1 d DU . .
C128 C 0.6489(6) 0.3159(7) 0.3846(3) 0.063(2) Uani 1 1 d DU . .
C129 C 0.7116(6) 0.2743(7) 0.3982(3) 0.073(3) Uani 1 1 d DU . .
H129 H 0.6997 0.2428 0.4176 0.088 Uiso 1 1 calc R . .
C130 C 0.7944(7) 0.2791(8) 0.3829(3) 0.082(3) Uani 1 1 d DU . .
H130 H 0.8404 0.2482 0.3910 0.099 Uiso 1 1 calc R . .
C131 C 0.8105(7) 0.3284(8) 0.3561(3) 0.085(3) Uani 1 1 d DU . .
H131 H 0.8670 0.3315 0.3451 0.102 Uiso 1 1 calc R . .
C132 C 0.7418(6) 0.3729(7) 0.3457(3) 0.070(2) Uani 1 1 d DU . .
C133 C 0.7513(7) 0.4276(7) 0.3173(3) 0.074(2) Uani 1 1 d DU . .
C134 C 0.8032(7) 0.4953(8) 0.2787(3) 0.080(3) Uani 1 1 d DU . .
C135 C 0.8570(8) 0.5384(9) 0.2538(4) 0.101(3) Uani 1 1 d DU . .
C136 C 0.9416(8) 0.5241(10) 0.2528(4) 0.109(3) Uani 1 1 d DU . .
H136 H 0.9659 0.4863 0.2671 0.131 Uiso 1 1 calc R . .
C137 C 0.9908(9) 0.5646(10) 0.2311(4) 0.118(4) Uani 1 1 d DU . .
H137 H 1.0501 0.5554 0.2304 0.142 Uiso 1 1 calc R . .
C138 C 0.9585(10) 0.6158(11) 0.2113(5) 0.127(4) Uani 1 1 d DU . .
H138 H 0.9927 0.6485 0.1986 0.153 Uiso 1 1 calc R . .
C139 C 0.8696(10) 0.6238(10) 0.2081(4) 0.127(4) Uani 1 1 d DU . .
H139 H 0.8490 0.6519 0.1898 0.152 Uiso 1 1 calc R . .
N121 N 0.3119(7) 0.1757(7) 0.4945(3) 0.102(3) Uani 1 1 d DU . .
N122 N 0.4860(7) 0.1821(7) 0.4759(3) 0.109(4) Uani 1 1 d DU . .
H12A H 0.5401 0.1848 0.4702 0.131 Uiso 1 1 calc R . .
H12B H 0.4684 0.1531 0.4932 0.131 Uiso 1 1 calc R . .
N123 N 0.4571(5) 0.2652(5) 0.4329(2) 0.058(2) Uani 1 1 d DU . .
N124 N 0.5421(5) 0.2703(5) 0.4241(2) 0.065(2) Uani 1 1 d DU . .
N125 N 0.6619(5) 0.3640(5) 0.3586(2) 0.062(2) Uani 1 1 d DU . .
N126 N 0.6849(5) 0.4600(6) 0.3042(2) 0.070(2) Uani 1 1 d DU . .
N127 N 0.7183(5) 0.5069(6) 0.2803(3) 0.076(2) Uani 1 1 d DU . .
N128 N 0.8261(5) 0.4464(6) 0.3019(3) 0.078(2) Uani 1 1 d DU . .
N129 N 0.8177(8) 0.5893(8) 0.2325(4) 0.118(3) Uani 1 1 d DU . .
O121 O 0.5033(4) 0.3485(4) 0.38099(17) 0.0582(14) Uani 1 1 d DU . .
C141 C 0.7747(9) 0.1990(10) 0.0421(4) 0.133(4) Uani 1 1 d DU . .
H141 H 0.8113 0.2233 0.0520 0.159 Uiso 1 1 calc R . .
C142 C 0.8076(10) 0.1396(11) 0.0187(4) 0.142(4) Uani 1 1 d DU . .
H142 H 0.8674 0.1261 0.0108 0.170 Uiso 1 1 calc R . .
C143 C 0.7553(10) 0.0978(10) 0.0060(4) 0.138(4) Uani 1 1 d DU . .
H143 H 0.7786 0.0536 -0.0087 0.166 Uiso 1 1 calc R . .
C144 C 0.6701(10) 0.1233(9) 0.0157(4) 0.134(4) Uani 1 1 d DU . .
H144 H 0.6327 0.0987 0.0064 0.161 Uiso 1 1 calc R . .
C145 C 0.6384(9) 0.1822(9) 0.0380(4) 0.117(3) Uani 1 1 d DU . .
C146 C 0.5462(8) 0.2087(8) 0.0510(3) 0.105(3) Uani 1 1 d DU . .
C147 C 0.4354(6) 0.3503(7) 0.1128(3) 0.076(2) Uani 1 1 d DU . .
C148 C 0.3498(6) 0.3932(7) 0.1280(3) 0.080(3) Uani 1 1 d DU . .
C149 C 0.2804(7) 0.3771(8) 0.1185(4) 0.097(3) Uani 1 1 d DU . .
H149 H 0.2854 0.3395 0.1009 0.116 Uiso 1 1 calc R . .
C150 C 0.2014(8) 0.4175(9) 0.1355(4) 0.104(3) Uani 1 1 d DU . .
H150 H 0.1514 0.4053 0.1304 0.125 Uiso 1 1 calc R . .
C151 C 0.1946(7) 0.4750(8) 0.1597(4) 0.097(3) Uani 1 1 d DU . .
H151 H 0.1411 0.5055 0.1700 0.116 Uiso 1 1 calc R . .
C152 C 0.2691(6) 0.4863(7) 0.1682(3) 0.082(3) Uani 1 1 d DU . .
C153 C 0.2684(7) 0.5420(7) 0.1957(3) 0.082(3) Uani 1 1 d DU . .
C154 C 0.2256(8) 0.6319(8) 0.2325(4) 0.097(3) Uani 1 1 d DU . .
C155 C 0.1772(9) 0.6960(10) 0.2570(4) 0.125(4) Uani 1 1 d DU . .
C156 C 0.0978(10) 0.7291(11) 0.2536(5) 0.150(4) Uani 1 1 d DU . .
H156 H 0.0748 0.7143 0.2351 0.180 Uiso 1 1 calc R . .
C157 C 0.0517(11) 0.7839(12) 0.2774(5) 0.166(5) Uani 1 1 d DU . .
H157 H -0.0058 0.8047 0.2766 0.199 Uiso 1 1 calc R . .
C158 C 0.0855(12) 0.8085(12) 0.3013(5) 0.163(5) Uani 1 1 d DU . .
H158 H 0.0507 0.8421 0.3194 0.195 Uiso 1 1 calc R . .
C159 C 0.1768(11) 0.7844(11) 0.3004(5) 0.148(4) Uani 1 1 d DU . .
H159 H 0.2052 0.8114 0.3134 0.177 Uiso 1 1 calc R . .
N141 N 0.6872(8) 0.2237(8) 0.0515(3) 0.122(3) Uani 1 1 d DU . .
N142 N 0.4891(9) 0.1857(8) 0.0385(3) 0.127(4) Uani 1 1 d DU . .
H14A H 0.4353 0.2072 0.0457 0.152 Uiso 1 1 calc R . .
H14B H 0.5036 0.1484 0.0227 0.152 Uiso 1 1 calc R . .
N143 N 0.5256(7) 0.2654(6) 0.0751(3) 0.092(3) Uani 1 1 d DU . .
N144 N 0.4421(6) 0.2995(6) 0.0885(3) 0.084(3) Uani 1 1 d DU . .
N145 N 0.3455(5) 0.4440(6) 0.1532(3) 0.078(2) Uani 1 1 d DU . .
N146 N 0.3368(6) 0.5461(6) 0.2078(3) 0.083(3) Uani 1 1 d DU . .
N147 N 0.3089(6) 0.6051(6) 0.2314(3) 0.088(3) Uani 1 1 d DU . .
N148 N 0.1986(6) 0.5959(6) 0.2097(3) 0.091(3) Uani 1 1 d DU . .
N149 N 0.2196(8) 0.7210(8) 0.2799(4) 0.129(4) Uani 1 1 d DU . .
O141 O 0.5008(4) 0.3661(5) 0.12388(19) 0.0663(15) Uani 1 1 d DU . .
C201 C 0.9580(6) 0.3152(7) 0.4363(2) 0.109(3) Uani 1 1 d DU . .
O201 O 0.8920(5) 0.4476(6) 0.4302(2) 0.114(3) Uani 1 1 d DU . .
O202 O 1.0400(4) 0.4190(6) 0.4348(2) 0.102(3) Uani 1 1 d DU . .
O203 O 0.9326(6) 0.4077(6) 0.48454(16) 0.111(3) Uani 1 1 d DU . .
F201 F 0.8851(5) 0.2913(5) 0.4477(2) 0.122(3) Uani 1 1 d DU . .
F202 F 0.9760(5) 0.3009(5) 0.40219(19) 0.127(3) Uani 1 1 d DU . .
F203 F 1.0146(7) 0.2633(5) 0.4486(3) 0.165(4) Uani 1 1 d DU . .
S201 S 0.95574(19) 0.4081(2) 0.44765(9) 0.0800(10) Uani 1 1 d DU . .
C211 C 0.8161(8) 0.0736(6) 0.4601(3) 0.134(3) Uani 1 1 d DU . .
O211 O 0.7040(7) 0.0806(7) 0.5133(2) 0.156(4) Uani 1 1 d DU . .
O212 O 0.6762(6) 0.1558(5) 0.4658(3) 0.135(4) Uani 1 1 d DU . .
O213 O 0.6908(7) 0.0166(6) 0.4620(4) 0.194(5) Uani 1 1 d DU . .
F211 F 0.8646(6) 0.0088(6) 0.4673(3) 0.181(4) Uani 1 1 d DU . .
F212 F 0.8524(6) 0.1280(6) 0.4703(3) 0.176(4) Uani 1 1 d DU . .
F213 F 0.8381(6) 0.0767(8) 0.4257(2) 0.182(4) Uani 1 1 d DU . .
S211 S 0.7108(2) 0.0815(3) 0.47629(14) 0.1147(15) Uani 1 1 d DU . .
C221 C 0.9482(7) 0.1681(6) 0.5521(4) 0.177(5) Uani 1 1 d DU . .
O221 O 0.9033(9) 0.2508(6) 0.6045(4) 0.214(6) Uani 1 1 d DU . .
O222 O 1.0408(7) 0.1700(10) 0.5926(5) 0.239(6) Uani 1 1 d DU . .
O223 O 0.9169(10) 0.1120(7) 0.6087(4) 0.206(6) Uani 1 1 d DU . .
F221 F 1.0032(8) 0.1085(7) 0.5352(3) 0.220(5) Uani 1 1 d DU . .
F222 F 0.8742(7) 0.1563(8) 0.5467(3) 0.198(5) Uani 1 1 d DU . .
F223 F 0.9642(9) 0.2282(7) 0.5333(3) 0.203(5) Uani 1 1 d DU . .
S221 S 0.9510(5) 0.1764(4) 0.59500(19) 0.184(3) Uani 1 1 d DU . .
C231 C 0.0043(11) 0.0680(9) 0.2637(5) 0.365(10) Uani 1 1 d DU . .
O231 O -0.0335(12) 0.1828(11) 0.3012(6) 0.347(9) Uani 1 1 d DU . .
O232 O 0.1072(11) 0.1442(12) 0.2656(5) 0.336(9) Uani 1 1 d DU . .
O233 O 0.0651(16) 0.0707(12) 0.3155(5) 0.361(9) Uani 1 1 d DU . .
F231 F -0.0694(12) 0.0473(13) 0.2758(6) 0.384(11) Uani 1 1 d DU . .
F232 F 0.0593(14) 0.0028(10) 0.2531(6) 0.393(10) Uani 1 1 d DU . .
F233 F -0.0049(16) 0.1012(12) 0.2335(5) 0.382(10) Uani 1 1 d DU . .
S231 S 0.0384(8) 0.1238(7) 0.2908(3) 0.318(7) Uani 1 1 d DU . .
C241 C 0.8223(13) 0.7421(11) 0.1280(5) 0.430(11) Uani 1 1 d DU . .
O241 O 0.7047(17) 0.7648(15) 0.0991(9) 0.465(13) Uani 1 1 d DU . .
O242 O 0.757(2) 0.6364(14) 0.1177(7) 0.464(12) Uani 1 1 d DU . .
O243 O 0.8421(18) 0.692(2) 0.0699(6) 0.498(13) Uani 1 1 d DU . .
F241 F 0.8943(14) 0.6963(15) 0.1314(8) 0.458(12) Uani 1 1 d DU . .
F242 F 0.7722(17) 0.7566(16) 0.1592(5) 0.440(12) Uani 1 1 d DU . .
F243 F 0.8430(19) 0.8083(12) 0.1169(7) 0.448(12) Uani 1 1 d DU . .
S241 S 0.7743(11) 0.7030(10) 0.0997(4) 0.492(11) Uani 1 1 d DU . .
O251 O 0.4657(9) 0.5441(8) 0.2785(3) 0.179(5) Uani 1 1 d DU . .
O252 O 0.5505(9) 0.5324(7) 0.2226(3) 0.173(5) Uani 1 1 d DU . .
O253 O 0.4594(9) 0.6473(6) 0.2435(4) 0.181(5) Uani 1 1 d DU . .
O254 O 0.5833(7) 0.6034(8) 0.2654(4) 0.179(5) Uani 1 1 d DU . .
S251 S 0.5171(3) 0.5818(3) 0.25215(11) 0.1027(13) Uani 1 1 d DU . .

loop_
_atom_site_aniso_label
_atom_site_aniso_U_11
_atom_site_aniso_U_22
_atom_site_aniso_U_33
_atom_site_aniso_U_23
_atom_site_aniso_U_13
_atom_site_aniso_U_12
Gd1 0.0457(3) 0.0718(4) 0.0534(3) -0.0028(3) 0.0023(2) -0.0126(3)
Gd2 0.0526(3) 0.0739(5) 0.0476(3) -0.0007(3) 0.0041(2) -0.0169(3)
Gd3 0.0633(4) 0.0858(5) 0.0588(4) -0.0046(3) 0.0100(3) -0.0233(3)
Gd4 0.0623(4) 0.0799(5) 0.0531(3) -0.0099(3) 0.0027(3) -0.0170(3)
O161 0.071(5) 0.090(5) 0.069(4) 0.024(4) -0.005(4) -0.009(4)
O162 0.046(4) 0.080(4) 0.054(3) 0.002(3) -0.001(3) -0.022(3)
O163 0.046(4) 0.082(5) 0.052(3) -0.002(3) -0.001(3) -0.025(3)
O164 0.102(6) 0.115(6) 0.105(6) -0.022(5) -0.001(5) -0.051(5)
O165 0.067(5) 0.075(4) 0.057(3) -0.012(3) 0.012(3) -0.010(3)
O166 0.055(4) 0.091(5) 0.051(3) -0.012(3) 0.006(3) -0.018(4)
C1 0.072(5) 0.111(8) 0.111(7) -0.010(6) -0.005(5) -0.032(6)
C2 0.068(6) 0.110(8) 0.116(8) -0.016(6) 0.009(5) -0.031(6)
C3 0.078(6) 0.112(8) 0.094(7) -0.010(6) 0.019(5) -0.033(6)
C4 0.074(6) 0.106(7) 0.080(6) 0.002(5) 0.004(5) -0.037(6)
C5 0.072(5) 0.102(6) 0.075(5) 0.000(5) 0.006(4) -0.030(5)
C6 0.072(5) 0.089(6) 0.065(5) 0.003(5) 0.001(4) -0.029(5)
C7 0.054(4) 0.062(5) 0.060(4) 0.001(4) -0.009(3) -0.005(4)
C8 0.056(4) 0.079(6) 0.057(4) -0.004(4) 0.001(3) -0.013(4)
C9 0.061(5) 0.098(7) 0.059(5) -0.001(5) -0.003(4) -0.018(5)
C10 0.064(5) 0.110(7) 0.057(5) -0.010(5) 0.002(4) -0.021(5)
C11 0.055(5) 0.099(7) 0.054(5) -0.013(5) 0.006(4) -0.014(5)
C12 0.056(4) 0.087(6) 0.057(4) -0.012(4) -0.001(3) -0.022(4)
C13 0.061(5) 0.088(6) 0.064(5) -0.003(4) -0.003(4) -0.025(4)
C14 0.108(6) 0.117(7) 0.101(7) -0.001(5) -0.013(6) -0.067(6)
C15 0.142(7) 0.117(7) 0.113(7) 0.004(5) -0.018(6) -0.068(7)
C16 0.154(8) 0.129(9) 0.115(8) 0.020(6) -0.003(7) -0.064(8)
C17 0.171(9) 0.154(10) 0.126(9) 0.023(7) -0.007(8) -0.056(9)
C18 0.182(10) 0.161(10) 0.132(9) 0.017(7) -0.026(8) -0.052(9)
C19 0.178(9) 0.154(10) 0.141(9) 0.010(7) -0.040(8) -0.060(8)
N1 0.072(5) 0.110(7) 0.089(6) -0.001(5) -0.002(4) -0.033(5)
N2 0.090(7) 0.123(9) 0.054(6) 0.013(5) -0.013(5) -0.033(7)
N3 0.058(4) 0.077(5) 0.055(4) -0.001(4) -0.001(4) -0.022(4)
N4 0.058(4) 0.071(5) 0.048(4) 0.003(4) -0.001(3) -0.013(4)
N5 0.056(4) 0.077(5) 0.060(4) -0.009(3) -0.003(3) -0.016(4)
N6 0.066(5) 0.103(6) 0.080(5) -0.001(4) -0.003(4) -0.038(5)
N7 0.085(5) 0.114(7) 0.086(6) 0.006(5) -0.002(5) -0.051(5)
N8 0.097(7) 0.157(11) 0.124(9) 0.010(8) -0.016(7) -0.074(8)
N9 0.165(8) 0.140(9) 0.137(8) 0.011(6) -0.033(7) -0.053(8)
O1 0.048(4) 0.056(4) 0.060(3) -0.001(3) 0.003(3) 0.002(3)
O2 0.059(4) 0.085(5) 0.067(4) -0.004(3) -0.003(3) -0.027(4)
C21 0.109(7) 0.103(8) 0.117(8) 0.009(6) 0.013(7) -0.048(7)
C22 0.101(7) 0.095(8) 0.125(8) 0.007(6) 0.012(6) -0.040(6)
C23 0.099(6) 0.086(7) 0.122(7) 0.015(6) 0.010(6) -0.024(6)
C24 0.090(6) 0.067(6) 0.095(7) 0.010(5) 0.013(5) -0.031(6)
C25 0.097(5) 0.070(6) 0.092(6) 0.005(5) 0.012(5) -0.035(5)
C26 0.099(5) 0.064(6) 0.083(6) 0.007(5) 0.011(5) -0.025(5)
C27 0.071(5) 0.075(5) 0.066(5) 0.007(4) 0.006(4) -0.014(4)
C28 0.074(4) 0.074(5) 0.072(5) 0.006(4) 0.007(4) -0.002(4)
C29 0.082(5) 0.082(7) 0.074(6) 0.007(5) -0.005(5) -0.003(5)
C30 0.078(5) 0.090(7) 0.081(6) 0.001(5) -0.015(5) 0.004(6)
C31 0.067(5) 0.089(7) 0.078(6) -0.002(5) -0.002(5) 0.006(5)
C32 0.057(4) 0.078(5) 0.058(5) -0.010(4) -0.002(4) -0.007(4)
C33 0.053(4) 0.087(6) 0.059(4) -0.015(4) 0.004(4) -0.010(4)
C34 0.060(5) 0.124(7) 0.067(5) -0.012(5) 0.007(4) -0.023(5)
C35 0.066(5) 0.136(7) 0.077(5) -0.004(5) 0.004(5) -0.042(5)
C36 0.076(6) 0.157(9) 0.095(7) 0.010(6) 0.012(6) -0.044(6)
C37 0.090(6) 0.167(10) 0.098(7) 0.021(6) 0.018(6) -0.046(7)
C38 0.107(7) 0.163(9) 0.098(7) 0.019(7) 0.005(6) -0.040(7)
C39 0.098(6) 0.154(9) 0.096(7) 0.008(6) -0.006(6) -0.047(7)
N21 0.110(6) 0.107(7) 0.118(7) 0.016(5) 0.015(6) -0.041(6)
N22 0.109(8) 0.091(9) 0.114(9) 0.033(6) 0.004(7) -0.018(7)
N23 0.083(5) 0.071(6) 0.084(5) -0.001(4) 0.007(5) -0.028(5)
N24 0.079(5) 0.073(5) 0.083(5) 0.008(4) 0.005(5) -0.017(5)
N25 0.062(4) 0.072(4) 0.063(4) -0.004(3) 0.001(3) -0.011(3)
N26 0.053(4) 0.106(6) 0.061(5) -0.019(4) 0.005(4) -0.019(4)
N27 0.057(4) 0.112(6) 0.058(5) -0.024(4) 0.011(4) -0.026(5)
N28 0.058(6) 0.147(10) 0.089(7) -0.003(7) 0.000(5) -0.017(6)
N29 0.082(5) 0.142(8) 0.073(5) -0.003(5) -0.017(5) -0.041(5)
O21 0.061(4) 0.074(4) 0.067(4) 0.009(3) 0.000(3) -0.027(3)
O22 0.051(3) 0.084(5) 0.052(4) -0.003(3) 0.009(3) -0.013(3)
C41 0.067(5) 0.055(6) 0.069(5) 0.006(4) -0.012(4) -0.009(4)
C42 0.077(6) 0.066(6) 0.079(6) -0.009(5) -0.011(5) -0.013(5)
C43 0.078(6) 0.071(6) 0.080(6) -0.013(5) -0.005(5) -0.003(5)
C44 0.071(6) 0.067(6) 0.078(6) -0.005(5) 0.000(5) -0.006(5)
C45 0.057(5) 0.067(5) 0.071(5) -0.003(4) 0.002(4) -0.005(4)
C46 0.055(5) 0.077(6) 0.063(5) -0.001(4) 0.009(4) -0.008(4)
C47 0.047(4) 0.079(5) 0.047(4) 0.006(4) -0.003(3) -0.019(4)
C48 0.058(4) 0.085(5) 0.056(4) 0.006(4) -0.006(4) -0.030(4)
C49 0.064(5) 0.094(7) 0.070(6) 0.007(5) -0.007(5) -0.032(5)
C50 0.076(5) 0.090(7) 0.078(6) 0.006(5) -0.015(5) -0.040(5)
C51 0.082(5) 0.094(7) 0.083(6) 0.001(5) -0.018(5) -0.047(5)
C52 0.085(5) 0.087(6) 0.070(5) -0.002(4) -0.014(4) -0.037(5)
C53 0.102(5) 0.078(6) 0.073(5) -0.007(4) -0.014(5) -0.039(5)
C54 0.235(9) 0.117(8) 0.125(8) -0.040(6) -0.035(8) -0.042(8)
C55 0.262(10) 0.116(8) 0.130(8) -0.045(6) -0.022(8) -0.045(8)
C56 0.279(12) 0.127(9) 0.142(9) -0.053(7) -0.014(9) -0.056(9)
C57 0.287(13) 0.128(9) 0.148(9) -0.044(7) -0.013(11) -0.040(10)
C58 0.280(12) 0.124(9) 0.143(9) -0.033(7) -0.021(11) -0.030(10)
C59 0.265(11) 0.122(10) 0.135(9) -0.027(7) -0.026(10) -0.024(9)
N41 0.062(4) 0.063(4) 0.066(4) 0.000(3) -0.011(4) -0.001(3)
N42 0.057(6) 0.101(8) 0.076(6) -0.014(6) 0.012(5) -0.021(5)
N43 0.056(4) 0.081(5) 0.049(4) 0.001(3) -0.001(3) -0.012(3)
N44 0.052(4) 0.080(5) 0.057(4) 0.002(4) 0.004(3) -0.022(4)
N45 0.062(4) 0.082(5) 0.057(4) 0.006(3) -0.009(3) -0.031(3)
N46 0.143(7) 0.093(6) 0.104(6) -0.023(5) -0.038(5) -0.041(6)
N47 0.186(8) 0.105(7) 0.112(7) -0.031(5) -0.039(6) -0.023(7)
N48 0.251(11) 0.142(12) 0.158(12) -0.036(10) -0.036(12) -0.089(11)
N49 0.250(10) 0.116(9) 0.122(8) -0.029(6) -0.028(9) -0.031(8)
O41 0.028(3) 0.081(4) 0.058(3) -0.002(3) 0.003(2) -0.018(3)
O42 0.096(5) 0.074(5) 0.057(4) -0.002(3) -0.013(4) -0.022(4)
C61 0.305(13) 0.115(10) 0.153(10) -0.022(8) 0.031(9) -0.028(10)
C62 0.306(14) 0.106(9) 0.158(10) -0.010(8) 0.045(10) -0.032(10)
C63 0.297(14) 0.100(9) 0.153(10) -0.010(7) 0.054(10) -0.037(10)
C64 0.291(12) 0.102(9) 0.139(9) -0.009(7) 0.058(9) -0.023(9)
C65 0.266(11) 0.099(8) 0.131(8) -0.003(6) 0.058(8) -0.018(8)
C66 0.219(10) 0.101(8) 0.121(8) 0.000(6) 0.058(8) -0.003(8)
C67 0.101(5) 0.074(6) 0.086(5) 0.005(4) 0.010(5) -0.012(5)
C68 0.076(5) 0.083(6) 0.086(5) 0.012(4) 0.001(4) -0.009(5)
C69 0.077(5) 0.099(7) 0.094(6) 0.010(5) -0.002(5) -0.005(6)
C70 0.073(5) 0.096(7) 0.094(7) 0.011(6) -0.009(5) -0.011(6)
C71 0.076(5) 0.100(7) 0.085(6) -0.001(5) -0.010(5) -0.017(6)
C72 0.066(4) 0.095(6) 0.074(5) 0.007(4) -0.003(4) -0.018(5)
C73 0.075(5) 0.093(6) 0.069(5) 0.000(4) -0.005(4) -0.015(5)
C74 0.119(6) 0.114(7) 0.079(6) 0.000(5) 0.004(5) 0.004(6)
C75 0.125(6) 0.121(8) 0.111(7) 0.012(6) 0.022(6) 0.013(6)
C76 0.130(8) 0.128(9) 0.129(8) 0.009(6) 0.021(7) 0.024(7)
C77 0.134(9) 0.145(10) 0.148(9) 0.015(7) 0.029(8) 0.030(8)
C78 0.120(8) 0.154(10) 0.156(10) 0.019(8) 0.029(7) 0.023(8)
C79 0.112(7) 0.146(9) 0.153(9) 0.024(7) 0.027(7) 0.019(8)
N61 0.286(12) 0.111(9) 0.145(9) -0.011(7) 0.031(9) -0.025(9)
N62 0.224(12) 0.161(13) 0.140(12) 0.017(10) 0.033(11) 0.052(12)
N63 0.175(8) 0.090(7) 0.109(7) -0.005(5) 0.051(6) -0.014(6)
N64 0.131(6) 0.088(7) 0.108(7) 0.005(5) 0.035(6) -0.008(5)
N65 0.067(4) 0.084(6) 0.071(4) 0.009(3) 0.001(3) -0.014(4)
N66 0.083(5) 0.103(6) 0.062(5) 0.003(4) -0.006(4) -0.016(5)
N67 0.095(6) 0.104(7) 0.062(5) 0.002(4) 0.001(4) -0.004(5)
N68 0.170(10) 0.134(11) 0.070(7) -0.010(7) -0.031(7) -0.002(9)
N69 0.103(6) 0.128(8) 0.128(8) 0.021(6) 0.026(6) 0.011(6)
O61 0.101(5) 0.066(4) 0.082(5) -0.001(3) 0.015(4) -0.024(4)
O62 0.063(4) 0.092(5) 0.058(3) -0.003(3) 0.002(3) -0.011(4)
C81 0.116(7) 0.117(8) 0.113(8) 0.007(6) -0.044(7) -0.022(7)
C82 0.126(8) 0.127(9) 0.122(8) -0.017(7) -0.028(7) -0.015(7)
C83 0.110(7) 0.143(9) 0.134(8) -0.035(7) -0.014(7) -0.003(7)
C84 0.093(6) 0.135(8) 0.120(8) -0.029(6) -0.009(6) -0.008(7)
C85 0.074(6) 0.111(7) 0.087(6) -0.002(5) -0.014(5) -0.014(5)
C86 0.061(5) 0.095(6) 0.072(5) 0.007(4) -0.011(4) -0.016(5)
C87 0.064(4) 0.085(5) 0.063(5) 0.007(4) 0.004(4) -0.031(4)
C88 0.080(5) 0.096(6) 0.067(5) -0.003(4) -0.009(4) -0.035(4)
C89 0.093(6) 0.113(7) 0.092(7) -0.015(5) -0.009(6) -0.043(6)
C90 0.106(6) 0.111(8) 0.109(7) -0.025(6) -0.015(6) -0.046(6)
C91 0.107(6) 0.100(7) 0.097(7) -0.017(6) -0.013(6) -0.036(6)
C92 0.098(5) 0.082(6) 0.072(5) -0.005(4) -0.010(5) -0.025(4)
C93 0.098(5) 0.080(5) 0.058(5) -0.012(4) -0.001(4) -0.019(4)
C94 0.150(7) 0.100(7) 0.089(7) -0.015(6) 0.008(6) 0.013(6)
C95 0.148(7) 0.121(8) 0.097(7) -0.006(6) 0.005(6) 0.037(6)
C96 0.154(8) 0.130(9) 0.104(8) -0.004(6) 0.010(7) 0.045(8)
C97 0.155(8) 0.151(10) 0.123(9) -0.008(7) 0.004(8) 0.049(8)
C98 0.143(8) 0.162(11) 0.127(9) -0.015(8) -0.009(8) 0.051(8)
C99 0.138(8) 0.161(10) 0.135(9) -0.018(7) -0.013(8) 0.041(8)
N81 0.099(6) 0.102(7) 0.103(7) 0.011(5) -0.030(5) -0.025(6)
N82 0.046(5) 0.129(9) 0.090(7) -0.002(6) 0.000(5) -0.027(6)
N83 0.054(4) 0.092(6) 0.071(5) 0.002(4) -0.004(4) -0.025(4)
N84 0.057(4) 0.085(6) 0.064(5) 0.010(4) -0.002(4) -0.033(4)
N85 0.084(4) 0.083(5) 0.062(5) -0.005(3) -0.003(4) -0.027(4)
N86 0.113(6) 0.080(6) 0.066(5) -0.021(4) 0.005(5) -0.023(5)
N87 0.116(6) 0.085(6) 0.072(5) -0.013(5) 0.009(5) -0.001(5)
N88 0.215(11) 0.098(10) 0.136(11) -0.044(8) 0.007(10) -0.009(9)
N89 0.136(7) 0.144(9) 0.120(8) -0.013(6) -0.003(7) 0.034(7)
O81 0.057(3) 0.079(5) 0.056(4) 0.000(3) 0.003(3) -0.025(3)
O82 0.084(5) 0.082(4) 0.066(4) -0.019(4) 0.001(4) -0.006(4)
C101 0.100(6) 0.099(7) 0.100(7) 0.019(6) -0.010(6) -0.058(5)
C102 0.110(7) 0.112(7) 0.108(7) 0.023(6) -0.008(6) -0.057(6)
C103 0.120(8) 0.127(8) 0.109(7) 0.025(6) 0.004(6) -0.054(7)
C104 0.103(7) 0.132(8) 0.101(7) 0.020(6) 0.006(6) -0.052(6)
C105 0.093(6) 0.121(6) 0.097(6) 0.014(5) 0.008(5) -0.055(5)
C106 0.077(5) 0.128(7) 0.095(6) 0.006(5) 0.022(5) -0.040(5)
C107 0.050(4) 0.101(6) 0.071(5) -0.014(4) -0.002(4) -0.025(4)
C108 0.061(4) 0.099(6) 0.088(5) -0.014(4) -0.009(4) -0.013(4)
C109 0.064(5) 0.110(7) 0.106(7) -0.012(6) -0.011(5) -0.012(5)
C110 0.074(6) 0.114(8) 0.119(8) -0.005(6) -0.027(5) -0.008(6)
C111 0.083(6) 0.102(7) 0.111(7) -0.007(6) -0.025(5) 0.000(6)
C112 0.084(5) 0.094(6) 0.096(6) -0.010(4) -0.022(5) -0.008(5)
C113 0.091(5) 0.095(6) 0.098(6) -0.004(4) -0.031(5) -0.010(5)
C114 0.200(9) 0.116(8) 0.130(8) 0.014(6) -0.053(8) -0.038(7)
C115 0.223(9) 0.127(8) 0.139(8) 0.018(6) -0.048(8) -0.047(8)
C116 0.233(11) 0.125(9) 0.145(9) 0.021(7) -0.042(9) -0.051(9)
C117 0.237(12) 0.128(10) 0.144(9) 0.010(7) -0.039(10) -0.054(9)
C118 0.233(11) 0.132(10) 0.151(10) 0.004(7) -0.040(10) -0.053(10)
C119 0.231(10) 0.132(10) 0.149(10) 0.002(7) -0.041(9) -0.054(9)
N101 0.089(5) 0.106(6) 0.093(5) 0.012(4) -0.003(4) -0.047(4)
N102 0.098(8) 0.174(12) 0.162(12) 0.006(10) 0.068(8) -0.027(7)
N103 0.064(4) 0.115(6) 0.082(5) 0.002(4) 0.012(4) -0.036(4)
N104 0.063(4) 0.111(6) 0.079(5) -0.009(4) 0.014(4) -0.032(4)
N105 0.068(4) 0.089(6) 0.078(5) -0.020(4) -0.008(3) -0.004(4)
N106 0.127(7) 0.100(7) 0.123(7) 0.010(5) -0.048(6) -0.017(6)
N107 0.159(8) 0.113(7) 0.129(8) 0.014(5) -0.052(6) -0.036(6)
N108 0.214(10) 0.114(11) 0.141(11) 0.025(9) -0.036(11) 0.007(10)
N109 0.219(10) 0.129(9) 0.145(9) 0.002(7) -0.048(8) -0.049(8)
O101 0.049(3) 0.104(4) 0.054(4) -0.005(3) 0.004(3) -0.021(3)
O102 0.094(5) 0.092(5) 0.079(5) 0.001(4) -0.015(4) -0.009(4)
C121 0.094(6) 0.090(7) 0.102(7) 0.013(6) 0.012(6) -0.030(6)
C122 0.081(6) 0.085(7) 0.096(7) -0.010(5) 0.009(5) -0.035(5)
C123 0.069(5) 0.090(7) 0.088(6) -0.003(5) -0.002(5) -0.021(6)
C124 0.057(5) 0.079(6) 0.061(5) 0.006(4) 0.003(4) -0.022(5)
C125 0.076(5) 0.080(6) 0.065(5) 0.007(4) 0.001(4) -0.016(5)
C126 0.069(5) 0.065(6) 0.056(5) 0.009(4) -0.011(4) -0.002(5)
C127 0.050(4) 0.068(5) 0.059(4) -0.002(4) -0.006(3) -0.007(4)
C128 0.046(4) 0.071(6) 0.064(5) -0.009(4) -0.003(4) 0.001(4)
C129 0.056(5) 0.084(6) 0.077(6) -0.009(5) -0.014(4) -0.005(5)
C130 0.049(5) 0.090(7) 0.100(7) 0.003(5) -0.012(5) 0.003(5)
C131 0.050(5) 0.093(7) 0.101(6) 0.001(5) -0.006(5) 0.005(5)
C132 0.049(4) 0.083(6) 0.075(5) -0.004(4) -0.005(4) -0.009(4)
C133 0.047(4) 0.095(6) 0.074(5) -0.006(4) 0.003(4) -0.013(4)
C134 0.050(4) 0.095(6) 0.092(6) -0.003(4) 0.003(4) -0.024(5)
C135 0.073(5) 0.117(7) 0.111(6) 0.012(5) 0.002(5) -0.038(5)
C136 0.073(6) 0.132(8) 0.122(8) 0.015(6) 0.007(6) -0.047(6)
C137 0.093(7) 0.134(9) 0.126(8) 0.019(7) 0.008(6) -0.051(7)
C138 0.110(7) 0.138(9) 0.127(8) 0.019(7) 0.011(7) -0.045(7)
C139 0.116(7) 0.134(9) 0.124(8) 0.021(6) 0.001(7) -0.039(7)
N121 0.101(6) 0.093(7) 0.101(6) 0.021(5) 0.003(5) -0.017(6)
N122 0.092(7) 0.110(9) 0.097(8) 0.054(7) 0.001(6) 0.024(7)
N123 0.062(4) 0.059(5) 0.050(4) -0.001(3) -0.008(4) -0.012(4)
N124 0.063(4) 0.066(5) 0.062(4) -0.001(4) -0.008(4) -0.007(4)
N125 0.040(4) 0.077(5) 0.059(4) -0.014(4) 0.000(3) 0.003(4)
N126 0.047(4) 0.091(6) 0.069(5) -0.007(4) 0.000(4) -0.021(4)
N127 0.050(4) 0.095(6) 0.082(5) -0.007(4) 0.000(4) -0.023(4)
N128 0.052(4) 0.098(6) 0.079(5) -0.006(4) 0.005(4) -0.019(4)
N129 0.104(6) 0.128(8) 0.119(7) 0.021(6) -0.004(6) -0.036(6)
O121 0.049(4) 0.068(3) 0.057(3) -0.002(3) -0.004(3) -0.017(3)
C141 0.130(7) 0.142(9) 0.093(7) -0.002(6) 0.005(7) 0.022(7)
C142 0.146(8) 0.141(10) 0.097(8) 0.001(7) 0.009(7) 0.031(7)
C143 0.162(9) 0.131(9) 0.083(7) -0.005(6) 0.004(7) 0.032(7)
C144 0.161(8) 0.131(9) 0.081(7) -0.007(6) -0.009(7) 0.026(7)
C145 0.138(7) 0.114(7) 0.075(6) -0.005(5) -0.006(6) 0.017(6)
C146 0.133(6) 0.103(7) 0.071(6) -0.008(5) -0.020(5) -0.006(6)
C147 0.066(4) 0.085(5) 0.079(5) -0.010(4) -0.008(4) -0.024(4)
C148 0.060(4) 0.089(6) 0.093(6) -0.007(4) -0.009(5) -0.024(5)
C149 0.065(5) 0.104(7) 0.120(7) -0.007(6) -0.013(5) -0.020(6)
C150 0.066(5) 0.107(8) 0.136(8) 0.003(6) -0.010(6) -0.023(6)
C151 0.059(5) 0.102(7) 0.125(7) 0.000(6) -0.005(5) -0.018(6)
C152 0.051(4) 0.088(6) 0.099(6) 0.007(4) 0.006(4) -0.018(4)
C153 0.058(5) 0.081(6) 0.097(6) 0.003(4) 0.010(4) -0.014(5)
C154 0.084(5) 0.091(6) 0.096(6) -0.003(5) 0.016(5) -0.005(5)
C155 0.103(7) 0.120(7) 0.121(7) -0.026(5) 0.023(6) 0.006(6)
C156 0.122(8) 0.143(9) 0.149(9) -0.046(7) 0.012(7) 0.026(7)
C157 0.139(8) 0.162(10) 0.159(10) -0.063(8) 0.003(8) 0.030(8)
C158 0.143(9) 0.157(10) 0.151(10) -0.052(8) 0.006(8) 0.024(8)
C159 0.134(8) 0.141(9) 0.137(9) -0.040(7) 0.014(7) 0.006(8)
N141 0.125(7) 0.129(8) 0.086(6) 0.000(6) -0.005(6) 0.018(6)
N142 0.162(9) 0.119(10) 0.105(9) -0.025(8) -0.055(8) -0.009(9)
N143 0.110(6) 0.091(6) 0.070(5) -0.011(4) -0.007(5) -0.016(5)
N144 0.084(5) 0.092(6) 0.082(5) -0.012(4) -0.017(4) -0.027(5)
N145 0.054(4) 0.087(6) 0.082(5) 0.001(4) 0.011(4) -0.015(4)
N146 0.070(5) 0.082(6) 0.086(6) -0.005(4) 0.014(4) -0.017(5)
N147 0.080(5) 0.089(6) 0.081(6) -0.006(4) 0.013(4) -0.011(5)
N148 0.069(5) 0.083(6) 0.105(6) -0.002(5) 0.011(5) -0.010(5)
N149 0.118(7) 0.119(8) 0.124(8) -0.030(6) 0.024(6) -0.006(6)
O141 0.057(4) 0.077(4) 0.063(3) -0.003(3) -0.003(3) -0.019(3)
C201 0.097(8) 0.134(7) 0.107(7) -0.029(7) -0.020(7) -0.049(6)
O201 0.072(6) 0.153(8) 0.124(7) 0.009(7) -0.024(5) -0.037(6)
O202 0.058(5) 0.135(8) 0.105(6) -0.027(6) 0.021(4) -0.039(5)
O203 0.091(6) 0.161(9) 0.075(5) -0.034(5) 0.021(4) -0.049(6)
F201 0.140(6) 0.130(7) 0.102(6) -0.022(5) 0.010(5) -0.075(6)
F202 0.096(6) 0.179(8) 0.111(5) -0.057(5) 0.016(4) -0.073(6)
F203 0.178(8) 0.113(7) 0.209(9) -0.021(7) -0.069(8) -0.011(7)
S201 0.0487(17) 0.109(3) 0.077(2) -0.0120(19) 0.0092(15) -0.0250(18)
C211 0.077(5) 0.135(7) 0.173(7) 0.005(7) 0.007(6) -0.019(5)
O211 0.127(9) 0.144(10) 0.160(7) 0.069(7) 0.026(7) -0.005(7)
O212 0.096(7) 0.125(7) 0.172(10) 0.042(7) -0.023(7) 0.002(6)
O213 0.104(8) 0.147(9) 0.319(13) -0.032(10) -0.009(10) -0.032(8)
F211 0.089(6) 0.156(8) 0.266(11) 0.012(8) -0.006(8) 0.018(6)
F212 0.099(6) 0.185(8) 0.226(10) -0.052(8) 0.034(7) -0.050(6)
F213 0.108(7) 0.256(12) 0.159(7) -0.016(7) 0.022(6) -0.031(8)
S211 0.068(2) 0.104(3) 0.167(4) 0.035(3) -0.010(3) -0.022(2)
C221 0.174(11) 0.152(11) 0.201(8) 0.030(8) -0.024(10) -0.037(10)
O221 0.239(13) 0.147(9) 0.233(12) -0.004(10) 0.016(12) -0.048(9)
O222 0.200(9) 0.223(13) 0.320(16) 0.028(13) -0.089(12) -0.068(10)
O223 0.259(13) 0.151(10) 0.215(12) 0.040(10) -0.032(12) -0.082(10)
F221 0.207(10) 0.170(10) 0.242(11) 0.032(9) 0.001(11) 0.006(9)
F222 0.178(9) 0.202(11) 0.224(11) 0.030(10) -0.046(9) -0.058(8)
F223 0.229(12) 0.155(9) 0.219(10) 0.038(8) -0.023(10) -0.054(8)
S221 0.192(7) 0.153(6) 0.220(6) 0.037(5) -0.055(6) -0.060(5)
C231 0.38(2) 0.284(19) 0.53(2) 0.067(15) -0.27(2) -0.122(15)
O231 0.38(2) 0.299(18) 0.41(2) 0.094(14) -0.199(18) -0.079(14)
O232 0.342(19) 0.283(18) 0.47(2) 0.107(16) -0.230(16) -0.118(13)
O233 0.36(2) 0.34(2) 0.44(2) 0.126(15) -0.215(18) -0.091(16)
F231 0.39(2) 0.29(2) 0.56(3) 0.061(18) -0.25(2) -0.131(15)
F232 0.41(2) 0.279(18) 0.57(3) 0.061(15) -0.24(2) -0.113(16)
F233 0.41(3) 0.32(2) 0.49(2) 0.051(17) -0.26(2) -0.102(17)
S231 0.332(16) 0.261(12) 0.454(17) 0.108(11) -0.248(14) -0.115(10)
C241 0.55(3) 0.31(2) 0.42(2) 0.00(2) -0.12(2) -0.05(2)
O241 0.50(3) 0.40(3) 0.50(3) -0.16(3) -0.11(2) -0.07(2)
O242 0.50(3) 0.42(3) 0.46(3) -0.15(2) -0.11(2) -0.04(2)
O243 0.52(3) 0.43(3) 0.52(3) -0.16(3) -0.07(2) -0.07(2)
F241 0.54(3) 0.34(2) 0.46(3) 0.03(2) -0.10(2) -0.03(2)
F242 0.57(3) 0.31(2) 0.40(2) 0.007(19) -0.12(2) 0.00(2)
F243 0.57(3) 0.30(2) 0.46(3) 0.00(2) -0.11(2) -0.06(2)
S241 0.52(3) 0.42(2) 0.51(2) -0.16(2) -0.081(18) -0.049(19)
O251 0.182(11) 0.222(12) 0.125(9) 0.017(8) 0.012(8) -0.071(9)
O252 0.186(11) 0.181(10) 0.134(9) -0.071(8) 0.045(8) -0.066(8)
O253 0.211(12) 0.130(9) 0.218(12) -0.015(8) -0.095(10) -0.019(7)
O254 0.138(9) 0.164(11) 0.245(13) -0.065(9) -0.065(8) -0.018(7)
S251 0.098(3) 0.106(3) 0.103(3) -0.012(2) -0.004(2) -0.035(2)

loop_
_atom_type_symbol
_atom_type_description
_atom_type_scat_dispersion_real
_atom_type_scat_dispersion_imag
_atom_type_scat_source
C C 0.0033 0.0016 'International Tables Vol C Tables 4.2.6.8 and 6.1.1.4'
H H 0.0000 0.0000 'International Tables Vol C Tables 4.2.6.8 and 6.1.1.4'
N N 0.0061 0.0033 'International Tables Vol C Tables 4.2.6.8 and 6.1.1.4'
O O 0.0106 0.0060 'International Tables Vol C Tables 4.2.6.8 and 6.1.1.4'
F F 0.0171 0.0103 'International Tables Vol C Tables 4.2.6.8 and 6.1.1.4'
S S 0.1246 0.1234 'International Tables Vol C Tables 4.2.6.8 and 6.1.1.4'
Gd Gd -0.1653 3.9035 'International Tables Vol C Tables 4.2.6.8 and 6.1.1.4'

loop_
_geom_angle_atom_site_label_1
_geom_angle_atom_site_label_2
_geom_angle_atom_site_label_3
_geom_angle
_geom_angle_site_symmetry_1
_geom_angle_site_symmetry_3
O41 Gd1 O1 98.6(2) . .
O41 Gd1 O2 135.5(2) . .
O1 Gd1 O2 123.2(2) . .
O41 Gd1 O161 86.6(3) . .
O1 Gd1 O161 143.3(2) . .
O2 Gd1 O161 69.5(3) . .
O41 Gd1 N43 62.5(2) . .
O1 Gd1 N43 72.6(2) . .
O2 Gd1 N43 139.5(3) . .
O161 Gd1 N43 78.0(3) . .
O41 Gd1 O121 64.6(2) . .
O1 Gd1 O121 74.5(2) . .
O2 Gd1 O121 109.6(2) . .
O161 Gd1 O121 137.9(3) . .
N43 Gd1 O121 110.7(2) . .
O41 Gd1 O162 66.1(2) . .
O1 Gd1 O162 140.3(2) . .
O2 Gd1 O162 71.6(2) . .
O161 Gd1 O162 74.8(3) . .
N43 Gd1 O162 122.5(2) . .
O121 Gd1 O162 65.8(2) . .
O41 Gd1 N5 142.3(3) . .
O1 Gd1 N5 62.8(2) . .
O2 Gd1 N5 62.9(2) . .
O161 Gd1 N5 128.5(3) . .
N43 Gd1 N5 130.2(2) . .
O121 Gd1 N5 78.4(3) . .
O162 Gd1 N5 106.2(2) . .
O41 Gd1 N41 124.6(2) . .
O1 Gd1 N41 72.6(3) . .
O2 Gd1 N41 85.4(3) . .
O161 Gd1 N41 74.6(3) . .
N43 Gd1 N41 62.8(2) . .
O121 Gd1 N41 146.9(3) . .
O162 Gd1 N41 146.7(3) . .
N5 Gd1 N41 83.0(3) . .
O41 Gd1 Gd2 34.58(14) . .
O1 Gd1 Gd2 105.26(17) . .
O2 Gd1 Gd2 111.59(18) . .
O161 Gd1 Gd2 99.5(2) . .
N43 Gd1 Gd2 96.63(16) . .
O121 Gd1 Gd2 39.93(16) . .
O162 Gd1 Gd2 41.71(17) . .
N5 Gd1 Gd2 114.9(2) . .
N41 Gd1 Gd2 159.21(18) . .
O41 Gd2 O21 93.4(2) . .
O41 Gd2 O42 126.1(2) . .
O21 Gd2 O42 77.2(3) . .
O41 Gd2 O22 135.8(2) . .
O21 Gd2 O22 125.2(2) . .
O42 Gd2 O22 86.8(2) . .
O41 Gd2 O163 82.2(2) . .
O21 Gd2 O163 141.9(2) . .
O42 Gd2 O163 75.2(3) . .
O22 Gd2 O163 78.9(2) . .
O41 Gd2 N45 63.5(2) . .
O21 Gd2 N45 68.5(3) . .
O42 Gd2 N45 63.7(2) . .
O22 Gd2 N45 145.1(2) . .
O163 Gd2 N45 75.9(3) . .
O41 Gd2 N25 136.9(3) . .
O21 Gd2 N25 63.3(2) . .
O42 Gd2 N25 85.8(3) . .
O22 Gd2 N25 63.5(2) . .
O163 Gd2 N25 138.7(2) . .
N45 Gd2 N25 127.4(3) . .
O41 Gd2 O121 64.1(2) . .
O21 Gd2 O121 77.2(2) . .
O42 Gd2 O121 153.0(3) . .
O22 Gd2 O121 101.0(2) . .
O163 Gd2 O121 131.4(2) . .
N45 Gd2 O121 113.8(2) . .
N25 Gd2 O121 75.1(3) . .
O41 Gd2 O162 64.5(2) . .
O21 Gd2 O162 140.7(2) . .
O42 Gd2 O162 142.0(2) . .
O22 Gd2 O162 71.5(2) . .
O163 Gd2 O162 70.3(2) . .
N45 Gd2 O162 120.5(2) . .
N25 Gd2 O162 110.0(3) . .
O121 Gd2 O162 64.1(2) . .
O41 Gd2 Gd1 34.48(14) . .
O21 Gd2 Gd1 104.00(19) . .
O42 Gd2 Gd1 160.02(18) . .
O22 Gd2 Gd1 107.54(18) . .
O163 Gd2 Gd1 93.56(17) . .
N45 Gd2 Gd1 97.84(16) . .
N25 Gd2 Gd1 112.8(2) . .
O121 Gd2 Gd1 39.44(17) . .
O162 Gd2 Gd1 39.92(14) . .
O101 Gd3 O62 93.6(3) . .
O101 Gd3 O61 139.4(3) . .
O62 Gd3 O61 124.2(3) . .
O101 Gd3 O164 86.8(3) . .
O62 Gd3 O164 142.8(3) . .
O61 Gd3 O164 72.0(3) . .
O101 Gd3 N103 62.2(2) . .
O62 Gd3 N103 71.2(3) . .
O61 Gd3 N103 138.5(3) . .
O164 Gd3 N103 76.3(4) . .
O101 Gd3 O141 66.0(2) . .
O62 Gd3 O141 78.1(3) . .
O61 Gd3 O141 104.8(3) . .
O164 Gd3 O141 134.1(3) . .
N103 Gd3 O141 116.4(3) . .
O101 Gd3 N65 139.6(3) . .
O62 Gd3 N65 64.1(2) . .
O61 Gd3 N65 62.9(2) . .
O164 Gd3 N65 131.7(3) . .
N103 Gd3 N65 129.6(3) . .
O141 Gd3 N65 76.3(3) . .
O101 Gd3 O165 67.5(2) . .
O62 Gd3 O165 138.9(3) . .
O61 Gd3 O165 73.6(3) . .
O164 Gd3 O165 74.9(3) . .
N103 Gd3 O165 122.5(3) . .
O141 Gd3 O165 61.0(2) . .
N65 Gd3 O165 106.5(3) . .
O101 Gd3 N101 124.5(3) . .
O62 Gd3 N101 75.4(3) . .
O61 Gd3 N101 83.1(3) . .
O164 Gd3 N101 73.9(4) . .
N103 Gd3 N101 62.7(3) . .
O141 Gd3 N101 151.9(3) . .
N65 Gd3 N101 84.0(3) . .
O165 Gd3 N101 145.5(3) . .
O101 Gd3 Gd4 34.15(15) . .
O62 Gd3 Gd4 102.4(2) . .
O61 Gd3 Gd4 114.2(2) . .
O164 Gd3 Gd4 98.6(3) . .
N103 Gd3 Gd4 96.18(18) . .
O141 Gd3 Gd4 39.29(17) . .
N65 Gd3 Gd4 114.6(2) . .
O165 Gd3 Gd4 42.36(18) . .
N101 Gd3 Gd4 158.6(2) . .
O101 Gd4 O82 86.4(3) . .
O101 Gd4 O81 135.8(3) . .
O82 Gd4 O81 127.3(2) . .
O101 Gd4 O166 90.7(3) . .
O82 Gd4 O166 142.1(3) . .
O81 Gd4 O166 78.5(2) . .
O101 Gd4 O102 126.3(2) . .
O82 Gd4 O102 80.0(3) . .
O81 Gd4 O102 90.9(3) . .
O166 Gd4 O102 71.5(3) . .
O101 Gd4 N85 133.6(3) . .
O82 Gd4 N85 64.1(2) . .
O81 Gd4 N85 63.4(2) . .
O166 Gd4 N85 134.7(3) . .
O102 Gd4 N85 85.0(3) . .
O101 Gd4 O141 65.6(2) . .
O82 Gd4 O141 81.9(3) . .
O81 Gd4 O141 89.3(2) . .
O166 Gd4 O141 130.5(3) . .
O102 Gd4 O141 157.4(3) . .
N85 Gd4 O141 74.9(3) . .
O101 Gd4 N105 63.3(2) . .
O82 Gd4 N105 67.0(3) . .
O81 Gd4 N105 149.6(3) . .
O166 Gd4 N105 77.9(3) . .
O102 Gd4 N105 63.5(2) . .
N85 Gd4 N105 125.3(3) . .
O141 Gd4 N105 120.7(2) . .
O101 Gd4 O165 65.8(2) . .
O82 Gd4 O165 138.6(3) . .
O81 Gd4 O165 70.1(2) . .
O166 Gd4 O165 71.5(3) . .
O102 Gd4 O165 141.0(3) . .
N85 Gd4 O165 113.5(3) . .
O141 Gd4 O165 59.3(2) . .
N105 Gd4 O165 119.1(3) . .
O101 Gd4 Gd3 34.19(16) . .
O82 Gd4 Gd3 100.2(2) . .
O81 Gd4 Gd3 104.60(19) . .
O166 Gd4 Gd3 98.21(19) . .
O102 Gd4 Gd3 159.53(19) . .
N85 Gd4 Gd3 113.8(2) . .
O141 Gd4 Gd3 38.87(17) . .
N105 Gd4 Gd3 97.51(17) . .
O165 Gd4 Gd3 40.34(15) . .
Gd1 O162 Gd2 98.4(2) . .
Gd3 O165 Gd4 97.3(2) . .
N1 C1 C2 119.5(9) . .
N1 C1 H1 120.2 . .
C2 C1 H1 120.2 . .
C3 C2 C1 120.8(10) . .
C3 C2 H2 119.6 . .
C1 C2 H2 119.6 . .
C2 C3 C4 118.6(9) . .
C2 C3 H3 120.7 . .
C4 C3 H3 120.7 . .
C3 C4 C5 118.8(9) . .
C3 C4 H4 120.6 . .
C5 C4 H4 120.6 . .
N1 C5 C4 122.9(8) . .
N1 C5 C6 117.2(7) . .
C4 C5 C6 119.8(8) . .
N2 C6 N3 123.6(8) . .
N2 C6 C5 122.5(8) . .
N3 C6 C5 113.6(7) . .
N4 C7 O1 125.4(7) . .
N4 C7 C8 119.1(7) . .
O1 C7 C8 115.4(6) . .
N5 C8 C9 122.1(7) . .
N5 C8 C7 113.8(7) . .
C9 C8 C7 124.1(7) . .
C10 C9 C8 119.1(8) . .
C10 C9 H9 120.5 . .
C8 C9 H9 120.5 . .
C9 C10 C11 119.0(9) . .
C9 C10 H10 120.5 . .
C11 C10 H10 120.5 . .
C10 C11 C12 119.6(8) . .
C10 C11 H11 120.2 . .
C12 C11 H11 120.2 . .
N5 C12 C11 121.2(7) . .
N5 C12 C13 113.0(7) . .
C11 C12 C13 125.5(7) . .
O2 C13 N6 124.1(8) . .
O2 C13 C12 118.1(7) . .
N6 C13 C12 117.7(8) . .
N7 C14 N8 117.9(10) . .
N7 C14 C15 122.6(10) . .
N8 C14 C15 118.8(10) . .
N9 C15 C16 124.8(11) . .
N9 C15 C14 116.7(10) . .
C16 C15 C14 118.5(11) . .
C15 C16 C17 115.4(12) . .
C15 C16 H16 122.3 . .
C17 C16 H16 122.3 . .
C18 C17 C16 123.9(12) . .
C18 C17 H17 118.1 . .
C16 C17 H17 118.1 . .
C17 C18 C19 114.8(13) . .
C17 C18 H18 122.6 . .
C19 C18 H18 122.6 . .
C18 C19 N9 125.6(13) . .
C18 C19 H19 117.2 . .
N9 C19 H19 117.2 . .
C1 N1 C5 119.0(8) . .
C6 N2 H2A 120.0 . .
C6 N2 H2B 120.0 . .
H2A N2 H2B 120.0 . .
C6 N3 N4 116.9(7) . .
C7 N4 N3 110.2(7) . .
C8 N5 C12 118.8(7) . .
C8 N5 Gd1 120.4(5) . .
C12 N5 Gd1 119.4(5) . .
C13 N6 N7 112.0(8) . .
C14 N7 N6 117.6(9) . .
C14 N8 H8A 120.0 . .
C14 N8 H8B 120.0 . .
H8A N8 H8B 120.0 . .
C15 N9 C19 114.8(11) . .
C7 O1 Gd1 125.9(5) . .
C13 O2 Gd1 121.8(5) . .
N21 C21 C22 119.5(10) . .
N21 C21 H21 120.2 . .
C22 C21 H21 120.2 . .
C23 C22 C21 120.3(10) . .
C23 C22 H22 119.8 . .
C21 C22 H22 119.8 . .
C24 C23 C22 119.1(10) . .
C24 C23 H23 120.4 . .
C22 C23 H23 120.4 . .
C23 C24 C25 119.4(9) . .
C23 C24 H24 120.3 . .
C25 C24 H24 120.3 . .
N21 C25 C24 121.6(9) . .
N21 C25 C26 122.4(8) . .
C24 C25 C26 115.6(7) . .
N22 C26 N23 121.4(9) . .
N22 C26 C25 124.1(8) . .
N23 C26 C25 114.4(7) . .
N24 C27 O21 124.5(8) . .
N24 C27 C28 119.1(8) . .
O21 C27 C28 116.4(7) . .
N25 C28 C29 121.8(7) . .
N25 C28 C27 112.8(7) . .
C29 C28 C27 125.4(8) . .
C30 C29 C28 119.5(8) . .
C30 C29 H29 120.3 . .
C28 C29 H29 120.3 . .
C29 C30 C31 118.5(9) . .
C29 C30 H30 120.7 . .
C31 C30 H30 120.7 . .
C30 C31 C32 119.9(8) . .
C30 C31 H31 120.0 . .
C32 C31 H31 120.0 . .
N25 C32 C31 121.1(7) . .
N25 C32 C33 113.7(7) . .
C31 C32 C33 125.3(7) . .
O22 C33 N26 125.9(8) . .
O22 C33 C32 118.4(7) . .
N26 C33 C32 115.8(7) . .
N27 C34 N28 119.2(9) . .
N27 C34 C35 118.4(9) . .
N28 C34 C35 122.4(9) . .
N29 C35 C36 123.7(10) . .
N29 C35 C34 113.9(9) . .
C36 C35 C34 122.4(10) . .
C35 C36 C37 114.5(11) . .
C35 C36 H36 122.7 . .
C37 C36 H36 122.7 . .
C38 C37 C36 125.0(11) . .
C38 C37 H37 117.5 . .
C36 C37 H37 117.5 . .
C37 C38 C39 114.8(12) . .
C37 C38 H38 122.6 . .
C39 C38 H38 122.6 . .
N29 C39 C38 124.4(12) . .
N29 C39 H39 117.8 . .
C38 C39 H39 117.8 . .
C25 N21 C21 119.4(9) . .
C26 N22 H22A 120.0 . .
C26 N22 H22B 120.0 . .
H22A N22 H22B 120.0 . .
C26 N23 N24 118.0(8) . .
C27 N24 N23 110.2(7) . .
C28 N25 C32 118.9(7) . .
C28 N25 Gd2 120.2(5) . .
C32 N25 Gd2 119.9(5) . .
C33 N26 N27 115.9(8) . .
C34 N27 N26 116.9(8) . .
C34 N28 H28A 120.0 . .
C34 N28 H28B 120.0 . .
H28A N28 H28B 120.0 . .
C35 N29 C39 116.5(9) . .
C27 O21 Gd2 125.2(5) . .
C33 O22 Gd2 122.2(5) . .
N41 C41 C42 120.1(8) . .
N41 C41 H41 120.0 . .
C42 C41 H41 120.0 . .
C43 C42 C41 120.0(9) . .
C43 C42 H42 120.0 . .
C41 C42 H42 120.0 . .
C44 C43 C42 119.2(9) . .
C44 C43 H43 120.4 . .
C42 C43 H43 120.4 . .
C43 C44 C45 118.9(9) . .
C43 C44 H44 120.5 . .
C45 C44 H44 120.5 . .
N41 C45 C44 122.4(8) . .
N41 C45 C46 116.8(7) . .
C44 C45 C46 120.4(7) . .
N42 C46 N43 121.4(8) . .
N42 C46 C45 124.7(7) . .
N43 C46 C45 113.9(7) . .
N44 C47 O41 124.6(7) . .
N44 C47 C48 119.4(7) . .
O41 C47 C48 116.0(6) . .
N45 C48 C49 120.8(7) . .
N45 C48 C47 113.2(6) . .
C49 C48 C47 126.0(7) . .
C50 C49 C48 122.0(8) . .
C50 C49 H49 119.0 . .
C48 C49 H49 119.0 . .
C49 C50 C51 116.4(8) . .
C49 C50 H50 121.8 . .
C51 C50 H50 121.8 . .
C50 C51 C52 120.5(8) . .
C50 C51 H51 119.8 . .
C52 C51 H51 119.8 . .
N45 C52 C51 122.0(7) . .
N45 C52 C53 112.2(7) . .
C51 C52 C53 125.7(8) . .
O42 C53 N46 122.7(8) . .
O42 C53 C52 120.1(7) . .
N46 C53 C52 116.8(8) . .
N47 C54 N48 118.0(11) . .
N47 C54 C55 118.2(11) . .
N48 C54 C55 123.7(11) . .
N49 C55 C56 124.8(12) . .
N49 C55 C54 113.4(11) . .
C56 C55 C54 120.4(12) . .
C55 C56 C57 113.7(12) . .
C55 C56 H56 123.1 . .
C57 C56 H56 123.1 . .
C58 C57 C56 125.1(13) . .
C58 C57 H57 117.5 . .
C56 C57 H57 117.5 . .
C57 C58 C59 113.5(13) . .
C57 C58 H58 123.3 . .
C59 C58 H58 123.3 . .
C58 C59 N49 127.3(13) . .
C58 C59 H59 116.4 . .
N49 C59 H59 116.4 . .
C41 N41 C45 119.4(7) . .
C41 N41 Gd1 121.9(6) . .
C45 N41 Gd1 118.6(6) . .
C46 N42 H42A 120.0 . .
C46 N42 H42B 120.0 . .
H42A N42 H42B 120.0 . .
C46 N43 N44 114.0(7) . .
C46 N43 Gd1 122.1(6) . .
N44 N43 Gd1 119.2(5) . .
C47 N44 N43 110.9(6) . .
C48 N45 C52 118.3(7) . .
C48 N45 Gd2 119.8(5) . .
C52 N45 Gd2 121.1(5) . .
C53 N46 N47 112.1(8) . .
C54 N47 N46 114.1(10) . .
C54 N48 H48A 120.0 . .
C54 N48 H48B 120.0 . .
H48A N48 H48B 120.0 . .
C55 N49 C59 113.7(11) . .
C47 O41 Gd1 120.8(5) . .
C47 O41 Gd2 124.7(5) . .
Gd1 O41 Gd2 110.9(2) . .
C53 O42 Gd2 121.9(5) . .
N61 C61 C62 120.3(11) . .
N61 C61 H61 119.9 . .
C62 C61 H61 119.9 . .
C63 C62 C61 121.2(11) . .
C63 C62 H62 119.4 . .
C61 C62 H62 119.4 . .
C64 C63 C62 117.8(11) . .
C64 C63 H63 121.1 . .
C62 C63 H63 121.1 . .
C63 C64 C65 119.3(11) . .
C63 C64 H64 120.4 . .
C65 C64 H64 120.4 . .
N61 C65 C64 123.1(10) . .
N61 C65 C66 116.8(10) . .
C64 C65 C66 120.0(10) . .
N62 C66 N63 121.6(11) . .
N62 C66 C65 122.8(10) . .
N63 C66 C65 114.9(9) . .
N64 C67 O61 126.1(9) . .
N64 C67 C68 118.5(9) . .
O61 C67 C68 115.4(7) . .
N65 C68 C69 121.1(8) . .
N65 C68 C67 114.3(7) . .
C69 C68 C67 124.7(8) . .
C70 C69 C68 119.8(9) . .
C70 C69 H69 120.1 . .
C68 C69 H69 120.1 . .
C69 C70 C71 118.9(9) . .
C69 C70 H70 120.5 . .
C71 C70 H70 120.5 . .
C70 C71 C72 119.0(9) . .
C70 C71 H71 120.5 . .
C72 C71 H71 120.5 . .
N65 C72 C71 121.6(8) . .
N65 C72 C73 111.7(7) . .
C71 C72 C73 126.6(8) . .
O62 C73 N66 122.6(8) . .
O62 C73 C72 119.9(7) . .
N66 C73 C72 117.5(8) . .
N67 C74 N68 118.0(10) . .
N67 C74 C75 117.1(10) . .
N68 C74 C75 124.7(10) . .
N69 C75 C76 123.5(11) . .
N69 C75 C74 113.1(10) . .
C76 C75 C74 123.3(12) . .
C75 C76 C77 115.0(12) . .
C75 C76 H76 122.5 . .
C77 C76 H76 122.5 . .
C78 C77 C76 125.1(12) . .
C78 C77 H77 117.4 . .
C76 C77 H77 117.4 . .
C77 C78 C79 114.5(12) . .
C77 C78 H78 122.7 . .
C79 C78 H78 122.7 . .
N69 C79 C78 124.4(12) . .
N69 C79 H79 117.8 . .
C78 C79 H79 117.8 . .
C61 N61 C65 118.2(10) . .
C66 N62 H62A 120.0 . .
C66 N62 H62B 120.0 . .
H62A N62 H62B 120.0 . .
C66 N63 N64 115.6(9) . .
C67 N64 N63 110.6(9) . .
C68 N65 C72 119.2(7) . .
C68 N65 Gd3 119.9(6) . .
C72 N65 Gd3 120.5(6) . .
C73 N66 N67 110.1(8) . .
C74 N67 N66 118.9(9) . .
C74 N68 H68A 120.0 . .
C74 N68 H68B 120.0 . .
H68A N68 H68B 120.0 . .
C75 N69 C79 116.9(11) . .
C67 O61 Gd3 124.6(6) . .
C73 O62 Gd3 122.4(5) . .
N81 C81 C82 120.8(10) . .
N81 C81 H81 119.6 . .
C82 C81 H81 119.6 . .
C83 C82 C81 120.1(10) . .
C83 C82 H82 120.0 . .
C81 C82 H82 120.0 . .
C84 C83 C82 118.6(10) . .
C84 C83 H83 120.7 . .
C82 C83 H83 120.7 . .
C83 C84 C85 119.0(10) . .
C83 C84 H84 120.5 . .
C85 C84 H84 120.5 . .
N81 C85 C84 123.0(9) . .
N81 C85 C86 117.3(8) . .
C84 C85 C86 119.6(8) . .
N82 C86 N83 122.5(8) . .
N82 C86 C85 122.1(8) . .
N83 C86 C85 115.4(8) . .
N84 C87 O81 128.1(8) . .
N84 C87 C88 116.1(7) . .
O81 C87 C88 115.6(7) . .
N85 C88 C89 121.1(8) . .
N85 C88 C87 114.7(7) . .
C89 C88 C87 124.2(8) . .
C90 C89 C88 121.3(9) . .
C90 C89 H89 119.3 . .
C88 C89 H89 119.3 . .
C89 C90 C91 117.5(9) . .
C89 C90 H90 121.3 . .
C91 C90 H90 121.3 . .
C90 C91 C92 119.4(9) . .
C90 C91 H91 120.3 . .
C92 C91 H91 120.3 . .
N85 C92 C91 122.4(8) . .
N85 C92 C93 112.9(7) . .
C91 C92 C93 124.7(8) . .
O82 C93 N86 124.8(8) . .
O82 C93 C92 117.4(7) . .
N86 C93 C92 117.7(8) . .
N87 C94 N88 118.4(10) . .
N87 C94 C95 118.0(11) . .
N88 C94 C95 122.1(10) . .
N89 C95 C96 123.2(11) . .
N89 C95 C94 114.0(10) . .
C96 C95 C94 122.6(12) . .
C95 C96 C97 114.9(12) . .
C95 C96 H96 122.6 . .
C97 C96 H96 122.6 . .
C98 C97 C96 125.6(12) . .
C98 C97 H97 117.2 . .
C96 C97 H97 117.2 . .
C97 C98 C99 112.5(12) . .
C97 C98 H98 123.7 . .
C99 C98 H98 123.7 . .
N89 C99 C98 125.9(13) . .
N89 C99 H99 117.0 . .
C98 C99 H99 117.0 . .
C81 N81 C85 118.4(9) . .
C86 N82 H82A 120.0 . .
C86 N82 H82B 120.0 . .
H82A N82 H82B 120.0 . .
C86 N83 N84 114.5(7) . .
C87 N84 N83 113.0(7) . .
C88 N85 C92 118.3(7) . .
C88 N85 Gd4 120.5(6) . .
C92 N85 Gd4 120.1(6) . .
C93 N86 N87 111.2(8) . .
C94 N87 N86 119.2(9) . .
C94 N88 H88A 120.0 . .
C94 N88 H88B 120.0 . .
H88A N88 H88B 120.0 . .
C95 N89 C99 116.8(11) . .
C87 O81 Gd4 123.1(5) . .
C93 O82 Gd4 124.1(5) . .
N101 C101 C102 120.4(10) . .
N101 C101 H101 119.8 . .
C102 C101 H101 119.8 . .
C103 C102 C101 120.7(10) . .
C103 C102 H102 119.6 . .
C101 C102 H102 119.6 . .
C102 C103 C104 118.6(10) . .
C102 C103 H103 120.7 . .
C104 C103 H103 120.7 . .
C103 C104 C105 118.8(10) . .
C103 C104 H104 120.6 . .
C105 C104 H104 120.6 . .
N101 C105 C104 123.2(9) . .
N101 C105 C106 115.6(8) . .
C104 C105 C106 121.1(8) . .
N102 C106 N103 122.0(9) . .
N102 C106 C105 122.9(9) . .
N103 C106 C105 115.1(8) . .
N104 C107 O101 125.4(8) . .
N104 C107 C108 118.7(7) . .
O101 C107 C108 115.8(7) . .
N105 C108 C109 122.1(8) . .
N105 C108 C107 113.9(7) . .
C109 C108 C107 124.1(8) . .
C110 C109 C108 119.5(9) . .
C110 C109 H109 120.2 . .
C108 C109 H109 120.2 . .
C109 C110 C111 117.9(9) . .
C109 C110 H110 121.0 . .
C111 C110 H110 121.0 . .
C110 C111 C112 120.7(9) . .
C110 C111 H111 119.6 . .
C112 C111 H111 119.6 . .
N105 C112 C111 120.7(8) . .
N105 C112 C113 113.5(8) . .
C111 C112 C113 125.6(8) . .
O102 C113 N106 123.2(8) . .
O102 C113 C112 119.3(8) . .
N106 C113 C112 117.5(8) . .
N107 C114 N108 119.0(11) . .
N107 C114 C115 119.0(11) . .
N108 C114 C115 122.0(11) . .
N109 C115 C116 123.7(11) . .
N109 C115 C114 114.1(11) . .
C116 C115 C114 122.2(12) . .
C115 C116 C117 115.1(12) . .
C118 C117 C116 124.8(13) . .
C118 C117 H117 117.6 . .
C116 C117 H117 117.6 . .
C117 C118 C119 113.9(13) . .
C117 C118 H118 123.1 . .
C119 C118 H118 123.1 . .
N109 C119 C118 126.0(13) . .
N109 C119 H119 117.0 . .
C118 C119 H119 117.0 . .
C101 N101 C105 118.2(8) . .
C101 N101 Gd3 121.8(7) . .
C105 N101 Gd3 119.7(6) . .
C106 N102 H10A 120.0 . .
C106 N102 H10B 120.0 . .
H10A N102 H10B 120.0 . .
C106 N103 N104 113.9(7) . .
C106 N103 Gd3 123.9(6) . .
N104 N103 Gd3 121.2(5) . .
C107 N104 N103 109.4(7) . .
C108 N105 C112 119.0(7) . .
C108 N105 Gd4 119.6(6) . .
C112 N105 Gd4 121.1(6) . .
C113 N106 N107 113.8(9) . .
C114 N107 N106 117.1(10) . .
C114 N108 H10C 120.0 . .
C114 N108 H10D 120.0 . .
H10C N108 H10D 120.0 . .
C115 N109 C119 115.8(11) . .
C107 O101 Gd4 125.9(5) . .
C107 O101 Gd3 121.4(5) . .
Gd4 O101 Gd3 111.7(2) . .
C113 O102 Gd4 122.2(6) . .
C122 C121 N121 119.2(12) . .
C122 C121 H121 120.4 . .
N121 C121 H121 120.4 . .
C121 C122 C123 122.1(12) . .
C121 C122 H122 118.9 . .
C123 C122 H122 118.9 . .
C124 C123 C122 117.6(12) . .
C124 C123 H123 121.2 . .
C122 C123 H123 121.2 . .
C125 C124 C123 120.0(11) . .
C125 C124 H124 120.0 . .
C123 C124 H124 120.0 . .
C124 C125 N121 124.8(11) . .
C124 C125 C126 116.9(9) . .
N121 C125 C126 118.1(9) . .
N122 C126 N123 122.0(10) . .
N122 C126 C125 123.2(9) . .
N123 C126 C125 114.6(8) . .
N124 C127 O121 124.4(9) . .
N124 C127 C128 117.5(9) . .
O121 C127 C128 118.0(9) . .
N125 C128 C129 123.6(9) . .
N125 C128 C127 114.6(8) . .
C129 C128 C127 121.8(10) . .
C128 C129 C130 117.5(11) . .
C128 C129 H129 121.3 . .
C130 C129 H129 121.3 . .
C131 C130 C129 120.6(11) . .
C131 C130 H130 119.7 . .
C129 C130 H130 119.7 . .
C130 C131 C132 117.5(10) . .
C130 C131 H131 121.2 . .
C132 C131 H131 121.2 . .
N125 C132 C131 122.0(10) . .
N125 C132 C133 115.5(9) . .
C131 C132 C133 122.3(10) . .
N126 C133 N128 115.2(10) . .
N126 C133 C132 120.5(9) . .
N128 C133 C132 124.3(10) . .
N128 C134 N127 111.3(9) . .
N128 C134 C135 128.4(11) . .
N127 C134 C135 120.3(12) . .
C136 C135 N129 124.1(12) . .
C136 C135 C134 118.1(13) . .
N129 C135 C134 117.8(11) . .
C137 C136 C135 118.8(15) . .
C137 C136 H136 120.6 . .
C135 C136 H136 120.6 . .
C138 C137 C136 121.1(15) . .
C138 C137 H137 119.4 . .
C136 C137 H137 119.4 . .
C137 C138 C139 120.7(14) . .
C137 C138 H138 119.7 . .
C139 C138 H138 119.7 . .
N129 C139 C138 117.3(14) . .
N129 C139 H139 121.4 . .
C138 C139 H139 121.4 . .
C125 N121 C121 116.1(11) . .
C126 N122 H12A 120.0 . .
C126 N122 H12B 120.0 . .
H12A N122 H12B 120.0 . .
C126 N123 N124 118.0(8) . .
C127 N124 N123 113.2(8) . .
C128 N125 C132 118.4(8) . .
C133 N126 N127 102.6(8) . .
N126 N127 C134 108.5(9) . .
C134 N128 C133 102.1(9) . .
C139 N129 C135 116.5(12) . .
C127 O121 Gd1 128.5(7) . .
C127 O121 Gd2 128.1(7) . .
Gd1 O121 Gd2 100.6(2) . .
C142 C141 N141 119.5(14) . .
C142 C141 H141 120.3 . .
N141 C141 H141 120.3 . .
C141 C142 C143 121.7(14) . .
C141 C142 H142 119.1 . .
C143 C142 H142 119.1 . .
C144 C143 C142 117.1(14) . .
C144 C143 H143 121.5 . .
C142 C143 H143 121.5 . .
C145 C144 C143 120.7(14) . .
C145 C144 H144 119.6 . .
C143 C144 H144 119.6 . .
C144 C145 N141 123.9(13) . .
C144 C145 C146 122.4(12) . .
N141 C145 C146 113.7(10) . .
N142 C146 N143 121.0(12) . .
N142 C146 C145 124.2(11) . .
N143 C146 C145 114.5(10) . .
N144 C147 O141 123.7(9) . .
N144 C147 C148 117.4(10) . .
O141 C147 C148 118.9(9) . .
N145 C148 C149 123.1(10) . .
N145 C148 C147 115.5(9) . .
C149 C148 C147 121.2(10) . .
C148 C149 C150 117.6(12) . .
C148 C149 H149 121.2 . .
C150 C149 H149 121.2 . .
C151 C150 C149 121.1(12) . .
C151 C150 H150 119.5 . .
C149 C150 H150 119.5 . .
C150 C151 C152 117.0(11) . .
C150 C151 H151 121.5 . .
C152 C151 H151 121.5 . .
N145 C152 C151 121.9(11) . .
N145 C152 C153 116.5(9) . .
C151 C152 C153 121.5(10) . .
N146 C153 N148 114.2(10) . .
N146 C153 C152 122.7(10) . .
N148 C153 C152 123.0(10) . .
N148 C154 N147 111.3(10) . .
N148 C154 C155 128.4(12) . .
N147 C154 C155 120.3(12) . .
C156 C155 N149 124.5(13) . .
C156 C155 C154 118.4(14) . .
N149 C155 C154 116.8(12) . .
C155 C156 C157 118.4(16) . .
C155 C156 H156 120.8 . .
C157 C156 H156 120.8 . .
C158 C157 C156 120.7(16) . .
C158 C157 H157 119.6 . .
C156 C157 H157 119.6 . .
C157 C158 C159 120.6(15) . .
C157 C158 H158 119.7 . .
C159 C158 H158 119.7 . .
N149 C159 C158 117.0(15) . .
N149 C159 H159 121.5 . .
C158 C159 H159 121.5 . .
C145 N141 C141 116.8(12) . .
C146 N142 H14A 120.0 . .
C146 N142 H14B 120.0 . .
H14A N142 H14B 120.0 . .
C146 N143 N144 121.8(10) . .
C147 N144 N143 112.3(9) . .
C148 N145 C152 119.0(9) . .
C153 N146 N147 103.3(9) . .
C154 N147 N146 108.4(9) . .
C154 N148 C153 102.7(10) . .
C155 N149 C159 116.4(13) . .
C147 O141 Gd3 128.4(8) . .
C147 O141 Gd4 128.5(8) . .
Gd3 O141 Gd4 101.8(3) . .
F202 C201 F203 104.7(9) . .
F202 C201 F201 104.5(8) . .
F203 C201 F201 103.3(9) . .
F202 C201 S201 114.2(8) . .
F203 C201 S201 114.4(8) . .
F201 C201 S201 114.5(7) . .
O202 S201 O203 113.9(5) . .
O202 S201 O201 116.5(6) . .
O203 S201 O201 116.2(6) . .
O202 S201 C201 104.5(5) . .
O203 S201 C201 102.3(5) . .
O201 S201 C201 100.4(5) . .
F211 C211 F213 103.3(10) . .
F211 C211 F212 103.5(10) . .
F213 C211 F212 101.5(9) . .
F211 C211 S211 115.1(8) . .
F213 C211 S211 115.1(8) . .
F212 C211 S211 116.4(8) . .
O213 S211 O212 118.9(7) . .
O213 S211 O211 114.7(7) . .
O212 S211 O211 110.6(7) . .
O213 S211 C211 103.9(6) . .
O212 S211 C211 102.7(5) . .
O211 S211 C211 103.9(6) . .
F223 C221 F222 105.6(11) . .
F223 C221 F221 104.3(10) . .
F222 C221 F221 102.4(10) . .
F223 C221 S221 115.0(9) . .
F222 C221 S221 113.8(9) . .
F221 C221 S221 114.4(10) . .
O221 S221 O223 118.9(8) . .
O221 S221 O222 113.6(8) . .
O223 S221 O222 115.8(8) . .
O221 S221 C221 103.0(7) . .
O223 S221 C221 101.2(7) . .
O222 S221 C221 100.3(7) . .
F231 C231 F232 105.4(12) . .
F231 C231 F233 104.3(11) . .
F232 C231 F233 102.1(11) . .
F231 C231 S231 116.7(11) . .
F232 C231 S231 113.6(10) . .
F233 C231 S231 113.4(10) . .
O231 S231 O233 119.6(10) . .
O231 S231 O232 115.9(10) . .
O233 S231 O232 114.0(10) . .
O231 S231 C231 102.2(8) . .
O233 S231 C231 102.9(8) . .
O232 S231 C231 97.4(8) . .
F241 C241 F242 108.6(12) . .
F241 C241 F243 106.0(12) . .
F242 C241 F243 106.5(12) . .
F241 C241 S241 111.5(11) . .
F242 C241 S241 112.1(11) . .
F243 C241 S241 111.9(11) . .
O242 S241 O241 117.5(11) . .
O242 S241 O243 117.2(10) . .
O241 S241 O243 116.9(10) . .
O242 S241 C241 100.6(9) . .
O241 S241 C241 99.4(9) . .
O243 S241 C241 99.2(9) . .
O254 S251 O252 110.8(8) . .
O254 S251 O253 111.8(7) . .
O252 S251 O253 109.6(8) . .
O254 S251 O251 110.0(8) . .
O252 S251 O251 109.8(7) . .
O253 S251 O251 104.7(9) . .

loop_
_geom_bond_atom_site_label_1
_geom_bond_atom_site_label_2
_geom_bond_distance
_geom_bond_site_symmetry_2
Gd1 O41 2.363(6) .
Gd1 O1 2.404(6) .
Gd1 O2 2.459(7) .
Gd1 O161 2.464(8) .
Gd1 N43 2.494(8) .
Gd1 O121 2.520(7) .
Gd1 O162 2.528(7) .
Gd1 N5 2.541(7) .
Gd1 N41 2.569(8) .
Gd2 O41 2.369(6) .
Gd2 O21 2.393(7) .
Gd2 O42 2.439(7) .
Gd2 O22 2.442(6) .
Gd2 O163 2.465(7) .
Gd2 N45 2.529(7) .
Gd2 N25 2.542(8) .
Gd2 O121 2.546(7) .
Gd2 O162 2.622(7) .
Gd3 O101 2.368(7) .
Gd3 O62 2.397(7) .
Gd3 O61 2.420(8) .
Gd3 O164 2.444(9) .
Gd3 N103 2.473(8) .
Gd3 O141 2.512(8) .
Gd3 N65 2.531(8) .
Gd3 O165 2.557(7) .
Gd3 N101 2.587(8) .
Gd4 O101 2.366(6) .
Gd4 O82 2.386(7) .
Gd4 O81 2.441(6) .
Gd4 O166 2.449(7) .
Gd4 O102 2.457(8) .
Gd4 N85 2.512(8) .
Gd4 O141 2.535(8) .
Gd4 N105 2.541(8) .
Gd4 O165 2.661(8) .
C1 N1 1.328(9) .
C1 C2 1.389(10) .
C1 H1 0.9500 .
C2 C3 1.352(10) .
C2 H2 0.9500 .
C3 C4 1.354(10) .
C3 H3 0.9500 .
C4 C5 1.362(9) .
C4 H4 0.9500 .
C5 N1 1.329(9) .
C5 C6 1.498(10) .
C6 N2 1.297(9) .
C6 N3 1.325(8) .
C7 N4 1.274(8) .
C7 O1 1.305(7) .
C7 C8 1.482(9) .
C8 N5 1.323(8) .
C8 C9 1.399(9) .
C9 C10 1.355(9) .
C9 H9 0.9500 .
C10 C11 1.368(9) .
C10 H10 0.9500 .
C11 C12 1.391(9) .
C11 H11 0.9500 .
C12 N5 1.341(8) .
C12 C13 1.472(9) .
C13 O2 1.298(8) .
C13 N6 1.332(8) .
C14 N7 1.325(9) .
C14 N8 1.339(11) .
C14 C15 1.399(11) .
C15 N9 1.319(11) .
C15 C16 1.380(11) .
C16 C17 1.387(13) .
C16 H16 0.9500 .
C17 C18 1.333(13) .
C17 H17 0.9500 .
C18 C19 1.369(12) .
C18 H18 0.9500 .
C19 N9 1.374(11) .
C19 H19 0.9500 .
N2 H2A 0.8800 .
N2 H2B 0.8800 .
N3 N4 1.400(8) .
N6 N7 1.384(9) .
N8 H8A 0.8800 .
N8 H8B 0.8800 .
C21 N21 1.344(10) .
C21 C22 1.385(10) .
C21 H21 0.9500 .
C22 C23 1.355(10) .
C22 H22 0.9500 .
C23 C24 1.353(10) .
C23 H23 0.9500 .
C24 C25 1.364(9) .
C24 H24 0.9500 .
C25 N21 1.334(9) .
C25 C26 1.497(10) .
C26 N22 1.297(9) .
C26 N23 1.333(8) .
C27 N24 1.268(8) .
C27 O21 1.312(8) .
C27 C28 1.485(9) .
C28 N25 1.330(8) .
C28 C29 1.398(9) .
C29 C30 1.348(9) .
C29 H29 0.9500 .
C30 C31 1.373(10) .
C30 H30 0.9500 .
C31 C32 1.392(9) .
C31 H31 0.9500 .
C32 N25 1.332(8) .
C32 C33 1.472(9) .
C33 O22 1.298(8) .
C33 N26 1.325(8) .
C34 N27 1.334(9) .
C34 N28 1.340(10) .
C34 C35 1.399(11) .
C35 N29 1.324(11) .
C35 C36 1.385(11) .
C36 C37 1.396(12) .
C36 H36 0.9500 .
C37 C38 1.323(13) .
C37 H37 0.9500 .
C38 C39 1.367(12) .
C38 H38 0.9500 .
C39 N29 1.364(11) .
C39 H39 0.9500 .
N22 H22A 0.8800 .
N22 H22B 0.8800 .
N23 N24 1.400(8) .
N26 N27 1.383(9) .
N28 H28A 0.8800 .
N28 H28B 0.8800 .
C41 N41 1.334(9) .
C41 C42 1.386(10) .
C41 H41 0.9500 .
C42 C43 1.364(10) .
C42 H42 0.9500 .
C43 C44 1.359(10) .
C43 H43 0.9500 .
C44 C45 1.363(9) .
C44 H44 0.9500 .
C45 N41 1.336(8) .
C45 C46 1.495(10) .
C46 N42 1.302(8) .
C46 N43 1.326(8) .
C47 N44 1.269(8) .
C47 O41 1.314(7) .
C47 C48 1.480(9) .
C48 N45 1.334(8) .
C48 C49 1.393(9) .
C49 C50 1.357(9) .
C49 H49 0.9500 .
C50 C51 1.368(10) .
C50 H50 0.9500 .
C51 C52 1.392(9) .
C51 H51 0.9500 .
C52 N45 1.334(8) .
C52 C53 1.464(9) .
C53 O42 1.295(8) .
C53 N46 1.325(8) .
C54 N47 1.331(10) .
C54 N48 1.338(11) .
C54 C55 1.394(12) .
C55 N49 1.326(12) .
C55 C56 1.384(11) .
C56 C57 1.398(13) .
C56 H56 0.9500 .
C57 C58 1.331(13) .
C57 H57 0.9500 .
C58 C59 1.369(12) .
C58 H58 0.9500 .
C59 N49 1.369(11) .
C59 H59 0.9500 .
N42 H42A 0.8800 .
N42 H42B 0.8800 .
N43 N44 1.390(8) .
N46 N47 1.391(9) .
N48 H48A 0.8800 .
N48 H48B 0.8800 .
C61 N61 1.330(10) .
C61 C62 1.382(11) .
C61 H61 0.9500 .
C62 C63 1.359(11) .
C62 H62 0.9500 .
C63 C64 1.353(11) .
C63 H63 0.9500 .
C64 C65 1.367(10) .
C64 H64 0.9500 .
C65 N61 1.332(10) .
C65 C66 1.496(10) .
C66 N62 1.297(10) .
C66 N63 1.334(9) .
C67 N64 1.282(8) .
C67 O61 1.305(8) .
C67 C68 1.478(9) .
C68 N65 1.332(8) .
C68 C69 1.398(9) .
C69 C70 1.357(9) .
C69 H69 0.9500 .
C70 C71 1.375(10) .
C70 H70 0.9500 .
C71 C72 1.394(9) .
C71 H71 0.9500 .
C72 N65 1.333(8) .
C72 C73 1.472(9) .
C73 O62 1.303(8) .
C73 N66 1.329(8) .
C74 N67 1.334(9) .
C74 N68 1.340(11) .
C74 C75 1.399(11) .
C75 N69 1.316(11) .
C75 C76 1.380(11) .
C76 C77 1.388(13) .
C76 H76 0.9500 .
C77 C78 1.326(13) .
C77 H77 0.9500 .
C78 C79 1.368(12) .
C78 H78 0.9500 .
C79 N69 1.368(11) .
C79 H79 0.9500 .
N62 H62A 0.8800 .
N62 H62B 0.8800 .
N63 N64 1.406(9) .
N66 N67 1.384(8) .
N68 H68A 0.8800 .
N68 H68B 0.8800 .
C81 N81 1.323(10) .
C81 C82 1.381(11) .
C81 H81 0.9500 .
C82 C83 1.361(11) .
C82 H82 0.9500 .
C83 C84 1.349(10) .
C83 H83 0.9500 .
C84 C85 1.364(10) .
C84 H84 0.9500 .
C85 N81 1.328(9) .
C85 C86 1.503(10) .
C86 N82 1.290(9) .
C86 N83 1.331(8) .
C87 N84 1.268(8) .
C87 O81 1.306(8) .
C87 C88 1.485(9) .
C88 N85 1.326(8) .
C88 C89 1.393(9) .
C89 C90 1.350(9) .
C89 H89 0.9500 .
C90 C91 1.373(10) .
C90 H90 0.9500 .
C91 C92 1.389(9) .
C91 H91 0.9500 .
C92 N85 1.337(8) .
C92 C93 1.471(9) .
C93 O82 1.290(8) .
C93 N86 1.329(8) .
C94 N87 1.329(10) .
C94 N88 1.337(11) .
C94 C95 1.397(12) .
C95 N89 1.313(11) .
C95 C96 1.374(11) .
C96 C97 1.393(13) .
C96 H96 0.9500 .
C97 C98 1.332(13) .
C97 H97 0.9500 .
C98 C99 1.372(12) .
C98 H98 0.9500 .
C99 N89 1.360(11) .
C99 H99 0.9500 .
N82 H82A 0.8800 .
N82 H82B 0.8800 .
N83 N84 1.404(8) .
N86 N87 1.380(9) .
N88 H88A 0.8800 .
N88 H88B 0.8800 .
C101 N101 1.327(9) .
C101 C102 1.384(10) .
C101 H101 0.9500 .
C102 C103 1.351(11) .
C102 H102 0.9500 .
C103 C104 1.358(10) .
C103 H103 0.9500 .
C104 C105 1.360(9) .
C104 H104 0.9500 .
C105 N101 1.336(9) .
C105 C106 1.490(10) .
C106 N102 1.300(9) .
C106 N103 1.334(8) .
C107 N104 1.267(8) .
C107 O101 1.302(7) .
C107 C108 1.476(9) .
C108 N105 1.329(8) .
C108 C109 1.396(9) .
C109 C110 1.353(9) .
C109 H109 0.9500 .
C110 C111 1.370(10) .
C110 H110 0.9500 .
C111 C112 1.390(9) .
C111 H111 0.9500 .
C112 N105 1.329(8) .
C112 C113 1.465(9) .
C113 O102 1.298(8) .
C113 N106 1.322(9) .
C114 N107 1.337(10) .
C114 N108 1.341(11) .
C114 C115 1.396(12) .
C115 N109 1.321(12) .
C115 C116 1.388(11) .
C116 C117 1.394(13) .
C117 C118 1.325(13) .
C117 H117 0.9500 .
C118 C119 1.378(12) .
C118 H118 0.9500 .
C119 N109 1.364(11) .
C119 H119 0.9500 .
N102 H10A 0.8800 .
N102 H10B 0.8800 .
N103 N104 1.405(8) .
N106 N107 1.381(9) .
N108 H10C 0.8800 .
N108 H10D 0.8800 .
C121 C122 1.354(15) .
C121 N121 1.397(14) .
C121 H121 0.9500 .
C122 C123 1.404(15) .
C122 H122 0.9500 .
C123 C124 1.346(13) .
C123 H123 0.9500 .
C124 C125 1.328(13) .
C124 H124 0.9500 .
C125 N121 1.370(13) .
C125 C126 1.474(14) .
C126 N122 1.277(12) .
C126 N123 1.342(11) .
C127 N124 1.284(11) .
C127 O121 1.304(10) .
C127 C128 1.468(12) .
C128 N125 1.334(11) .
C128 C129 1.346(12) .
C129 C130 1.387(13) .
C129 H129 0.9500 .
C130 C131 1.377(14) .
C130 H130 0.9500 .
C131 C132 1.377(13) .
C131 H131 0.9500 .
C132 N125 1.343(11) .
C132 C133 1.472(14) .
C133 N126 1.328(12) .
C133 N128 1.355(11) .
C134 N128 1.310(13) .
C134 N127 1.357(12) .
C134 C135 1.488(15) .
C135 C136 1.354(16) .
C135 N129 1.378(15) .
C136 C137 1.349(15) .
C136 H136 0.9500 .
C137 C138 1.295(18) .
C137 H137 0.9500 .
C138 C139 1.469(18) .
C138 H138 0.9500 .
C139 N129 1.371(15) .
C139 H139 0.9500 .
N122 H12A 0.8800 .
N122 H12B 0.8800 .
N123 N124 1.387(10) .
N126 N127 1.351(11) .
C141 C142 1.361(16) .
C141 N141 1.389(14) .
C141 H141 0.9500 .
C142 C143 1.407(16) .
C142 H142 0.9500 .
C143 C144 1.357(14) .
C143 H143 0.9500 .
C144 C145 1.329(14) .
C144 H144 0.9500 .
C145 N141 1.371(14) .
C145 C146 1.477(15) .
C146 N142 1.277(13) .
C146 N143 1.341(12) .
C147 N144 1.298(11) .
C147 O141 1.318(10) .
C147 C148 1.468(12) .
C148 N145 1.333(12) .
C148 C149 1.351(13) .
C149 C150 1.391(13) .
C149 H149 0.9500 .
C150 C151 1.378(15) .
C150 H150 0.9500 .
C151 C152 1.384(13) .
C151 H151 0.9500 .
C152 N145 1.350(11) .
C152 C153 1.477(14) .
C153 N146 1.321(12) .
C153 N148 1.363(12) .
C154 N148 1.306(13) .
C154 N147 1.350(12) .
C154 C155 1.492(15) .
C155 C156 1.353(16) .
C155 N149 1.371(16) .
C156 C157 1.358(16) .
C156 H156 0.9500 .
C157 C158 1.307(18) .
C157 H157 0.9500 .
C158 C159 1.469(19) .
C158 H158 0.9500 .
C159 N149 1.379(15) .
C159 H159 0.9500 .
N142 H14A 0.8800 .
N142 H14B 0.8800 .
N143 N144 1.381(11) .
N146 N147 1.354(11) .
C201 F202 1.331(8) .
C201 F203 1.335(8) .
C201 F201 1.337(8) .
C201 S201 1.708(12) .
O201 S201 1.431(6) .
O202 S201 1.420(6) .
O203 S201 1.423(6) .
C211 F211 1.326(8) .
C211 F213 1.333(8) .
C211 F212 1.335(8) .
C211 S211 1.694(12) .
O211 S211 1.437(7) .
O212 S211 1.421(7) .
O213 S211 1.415(7) .
C221 F223 1.328(8) .
C221 F222 1.332(8) .
C221 F221 1.333(8) .
C221 S221 1.706(13) .
O221 S221 1.410(7) .
O222 S221 1.440(7) .
O223 S221 1.421(7) .
C231 F231 1.326(9) .
C231 F232 1.334(9) .
C231 F233 1.340(9) .
C231 S231 1.712(14) .
O231 S231 1.409(8) .
O232 S231 1.442(8) .
O233 S231 1.419(8) .
C241 F241 1.327(9) .
C241 F242 1.327(9) .
C241 F243 1.330(9) .
C241 S241 1.715(14) .
O241 S241 1.424(8) .
O242 S241 1.418(8) .
O243 S241 1.425(8) .
O251 S251 1.440(9) .
O252 S251 1.417(8) .
O253 S251 1.434(9) .
O254 S251 1.416(9) .
